data_1570760
loop_
_publ_author_name
'Do&#xf1;agueda Suso, Beatriz'
'Wang, Zaoming'
'Kennedy, Alan R.'
'Fletcher, Ashleigh J.'
'Furukawa, Shuhei'
'Craig, Gavin A.'

_publ_section_title
;
 Improving the gas sorption capacity in lantern-type metal-organic
 polyhedra by a scrambled cage method.
;
_journal_issue 8
_journal_name_full 'Chemical science'
_journal_page_first 2857
_journal_page_last 2866
_journal_paper_doi 10.1039/d3sc06140j
_journal_volume 15
_journal_year 2024
_chemical_formula_sum 'C148.66 H167.11 Cu4 N18.66 O46.56'
_chemical_formula_weight 3214.45
_space_group_crystal_system monoclinic
_space_group_IT_number 14
_space_group_name_Hall '-P 2yn'
_space_group_name_H-M_alt 'P 1 21/n 1'
_atom_sites_solution_hydrogens mixed
_audit_creation_date 2023-05-22
_audit_creation_method
;
Olex2 1.5
(compiled 2023.03.06 svn.rbb2c1857 for OlexSys, GUI svn.r6748)
;
_audit_update_record
;
2023-10-26 deposited with the CCDC.	2024-01-11 downloaded from the CCDC.
;
_cell_angle_alpha 90
_cell_angle_beta 94.081(1)
_cell_angle_gamma 90
_cell_formula_units_Z 2
_cell_length_a 19.9031(2)
_cell_length_b 16.7668(1)
_cell_length_c 24.9964(2)
_cell_measurement_reflns_used 40619
_cell_measurement_temperature 100(2)
_cell_measurement_theta_max 72.9410
_cell_measurement_theta_min 2.6230
_cell_volume 8320.43(12)
_computing_cell_refinement CrysalisPro
_computing_data_collection CrysalisPro
_computing_data_reduction CrysalisPro
_computing_molecular_graphics 'Olex2 1.5 (Dolomanov et al., 2009)'
_computing_publication_material 'Olex2 1.5 (Dolomanov et al., 2009)'
_computing_structure_refinement 'SHELXL 2018/3 (Sheldrick, 2015)'
_diffrn_ambient_temperature 100(2)
_diffrn_measured_fraction_theta_full 0.997
_diffrn_measured_fraction_theta_max 0.990
_diffrn_measurement_device_type 'Rigaku Synergy-i'
_diffrn_measurement_method 'omega scans'
_diffrn_radiation_type CuK\a
_diffrn_radiation_wavelength 1.54184
_diffrn_reflns_av_R_equivalents 0.0353
_diffrn_reflns_av_unetI/netI 0.0246
_diffrn_reflns_Laue_measured_fraction_full 0.997
_diffrn_reflns_Laue_measured_fraction_max 0.990
_diffrn_reflns_limit_h_max 24
_diffrn_reflns_limit_h_min -24
_diffrn_reflns_limit_k_max 20
_diffrn_reflns_limit_k_min -19
_diffrn_reflns_limit_l_max 31
_diffrn_reflns_limit_l_min -30
_diffrn_reflns_number 89644
_diffrn_reflns_point_group_measured_fraction_full 0.997
_diffrn_reflns_point_group_measured_fraction_max 0.990
_diffrn_reflns_theta_full 70.000
_diffrn_reflns_theta_max 73.298
_diffrn_reflns_theta_min 2.745
_exptl_absorpt_coefficient_mu 1.268
_exptl_absorpt_correction_T_max 1.0000
_exptl_absorpt_correction_T_min 0.2410
_exptl_absorpt_correction_type multi-scan
_exptl_absorpt_process_details
;
CrysAlisPro 1.171.40.67a (Rigaku Oxford Diffraction, 2019)
Empirical absorption correction using spherical harmonics,
 implemented in SCALE3 ABSPACK scaling algorithm.
;
_exptl_crystal_colour 'light blue'
_exptl_crystal_colour_modifier light
_exptl_crystal_colour_primary blue
_exptl_crystal_density_diffrn 1.283
_exptl_crystal_description block
_exptl_crystal_F_000 3356
_exptl_crystal_size_max 0.20
_exptl_crystal_size_mid 0.20
_exptl_crystal_size_min 0.05
_refine_diff_density_max 1.275
_refine_diff_density_min -0.847
_refine_diff_density_rms 0.146
_refine_ls_extinction_method none
_refine_ls_goodness_of_fit_ref 1.593
_refine_ls_hydrogen_treatment constr
_refine_ls_matrix_type full
_refine_ls_number_parameters 982
_refine_ls_number_reflns 16543
_refine_ls_number_restraints 95
_refine_ls_restrained_S_all 1.610
_refine_ls_R_factor_all 0.1073
_refine_ls_R_factor_gt 0.0995
_refine_ls_shift/su_max 0.001
_refine_ls_shift/su_mean 0.000
_refine_ls_structure_factor_coef Fsqd
_refine_ls_weighting_details 'w=1/[\s^2^(Fo^2^)+(0.2000P)^2^] where P=(Fo^2^+2Fc^2^)/3'
_refine_ls_weighting_scheme calc
_refine_ls_wR_factor_gt 0.3353
_refine_ls_wR_factor_ref 0.3470
_reflns_Friedel_coverage 0.000
_reflns_number_gt 14251
_reflns_number_total 16543
_reflns_threshold_expression 'I > 2\s(I)'
_cod_data_source_file d3sc06140j2.cif
_cod_data_source_block bd280alan
_cod_depositor_comments 'Adding full bibliography for 1570759--1570762.cif.'
_cod_database_code 1570760
_shelx_shelxl_version_number 2018/3
_shelx_space_group_comment
;
The symmetry employed for this shelxl refinement is uniquely defined
by the following loop, which should always be used as a source of
symmetry information in preference to the above space-group names.
They are only intended as comments.
;
_shelx_estimated_absorpt_t_max 0.884
_shelx_estimated_absorpt_t_min 0.786
_olex2_refinement_description
;
1. Fixed Uiso
 At 1.2 times of:
  All C(H) groups, All O(H,H) groups
 At 1.5 times of:
  All C(H,H,H) groups
2. Shared sites
{C7S, C7T}
3. Restrained distances
 O3S-C6S = O5S-C14S = O4S-C10S = O5T-C14T = O4T-C10T = O3T-C6T
 1.26 with sigma of 0.01
 O6T-C18T = O8S-C22S
 1.26 with sigma of 0.01
 N2S-C8S = N2S-C7S = N4S-C15S = N4S-C16S = N3S-C11S = N3S-C9S
 1.47 with sigma of 0.01
 N4T-C16T = N4T-C13T = N3T-C12T = N3T-C11T = N2T-C5T = N2T-C7T
 1.47 with sigma of 0.01
 N5T-C19T = N5T-C17T = N8S-C24S = N8S-C23S
 1.47 with sigma of 0.01
 C5S-C6S = C13S-C14S = C10S-C12S = C14T-C15T = C10T-C9T
 1.52 with sigma of 0.01
 C6T-C8T = C18T-C20T = C21S-C22S
 1.52 with sigma of 0.01
 N2S-C6S = N4S-C14S = N3S-C10S = N4T-C14T = N3T-C10T = C6T-N2T
 1.33 with sigma of 0.01
 N5T-C18T = N8S-C22S
 1.33 with sigma of 0.01
 O6T-C20T
 2.45 with sigma of 0.02
 N5T-O6T
 2.3 with sigma of 0.02
 O3S-C5S
 2.44 with sigma of 0.02
 C8S-C7S
 2.4 with sigma of 0.02
 O2S-H2SA = O2S-H2SB
 0.88 with sigma of 0.01
 H2SB-H2SA
 1.33 with sigma of 0.02
 C23S-C24S
 2.4 with sigma of 0.02
 C5T-C7S
 2.4 with sigma of 0.02
 C5T-O3T
 2.4 with sigma of 0.02
4. Rigid bond restraints
 O1S, N1S, C1S, C2S, C3S, C4S
 with sigma for 1-2 distances of 0.005 and sigma for 1-3 distances of 0.005
 C22S, N8S, C21S, O8S, C24S, C23S
 with sigma for 1-2 distances of 0.005 and sigma for 1-3 distances of 0.005
5. Uiso/Uaniso restraints and constraints
O1S \\sim N1S \\sim C1S \\sim C2S \\sim C3S \\sim C4S: within 1.7A with sigma
of 0.01 and sigma for terminal atoms of 0.01 within 1.7A
C22S \\sim N8S \\sim C21S \\sim O8S \\sim C24S \\sim C23S: within 1.7A with
sigma of 0.01 and sigma for terminal atoms of 0.01 within 1.7A
Uiso(O6S) = Uiso(O6T)
Uiso(C20S) = Uiso(C20T)
Uiso(C2) = Uiso(C2A)
Uiso(C3) = Uiso(C3A)
Uiso(C4) = Uiso(C4A)
Uiso(C5) = Uiso(C5A)
Uiso(C6) = Uiso(C6A)
Uiso(C7) = Uiso(C7A)
Uiso(C7S) = Uiso(C7T)
Uiso(C15S) = Uiso(C15T)
Uiso(C5S) = Uiso(C5T)
6. Others
 Sof(C6T)=Sof(O3T)=Sof(N2T)=Sof(C8T)=Sof(H8TA)=Sof(H8TB)=Sof(H8TC)=Sof(C5T)=
 Sof(H5TA)=Sof(H5TB)=Sof(H5TC)=Sof(C7T)=Sof(H7TA)=Sof(H7TB)=Sof(H7TC)=1-FVAR(1)
 Sof(O3S)=Sof(N2S)=Sof(C6S)=Sof(C5S)=Sof(H5SA)=Sof(H5SB)=Sof(H5SC)=Sof(C8S)=
 Sof(H8SA)=Sof(H8SB)=Sof(H8SC)=Sof(C7S)=Sof(H7SA)=Sof(H7SB)=Sof(H7SC)=FVAR(1)
 Sof(H29)=Sof(H49)=1-FVAR(2)
 Sof(C3M)=Sof(H3MA)=Sof(H3MB)=Sof(H3MC)=Sof(C4M)=Sof(H4MA)=Sof(H4MB)=Sof(H4MC)=
 FVAR(2)
 Sof(N4T)=Sof(C14T)=Sof(O5T)=Sof(C13T)=Sof(H13D)=Sof(H13E)=Sof(H13F)=Sof(C15T)=
 Sof(H15D)=Sof(H15E)=Sof(H15F)=Sof(C16T)=Sof(H16D)=Sof(H16E)=Sof(H16F)=1-FVAR(3)
 Sof(O5S)=Sof(N4S)=Sof(C13S)=Sof(H13A)=Sof(H13B)=Sof(H13C)=Sof(C14S)=Sof(C16S)=
 Sof(H16A)=Sof(H16B)=Sof(H16C)=Sof(C15S)=Sof(H15A)=Sof(H15B)=Sof(H15C)=FVAR(3)
 Sof(C10T)=Sof(C12T)=Sof(H12D)=Sof(H12E)=Sof(H12F)=Sof(N3T)=Sof(O4T)=Sof(C11T)=
 Sof(H11D)=Sof(H11E)=Sof(H11F)=Sof(C9T)=Sof(H9TA)=Sof(H9TB)=Sof(H9TC)=1-FVAR(4)
 Sof(O4S)=Sof(C10S)=Sof(C12S)=Sof(H12A)=Sof(H12B)=Sof(H12C)=Sof(N3S)=Sof(C11S)=
 Sof(H11A)=Sof(H11B)=Sof(H11C)=Sof(C9S)=Sof(H9SA)=Sof(H9SB)=Sof(H9SC)=FVAR(4)
 Sof(N5T)=Sof(C19T)=Sof(H19D)=Sof(H19E)=Sof(H19F)=Sof(O6T)=Sof(C17T)=Sof(H17D)=
 Sof(H17E)=Sof(H17F)=Sof(C18T)=Sof(C20T)=Sof(H20D)=Sof(H20E)=Sof(H20F)=1-FVAR(5)
 Sof(N5S)=Sof(O6S)=Sof(C17S)=Sof(H17A)=Sof(H17B)=Sof(H17C)=Sof(C18S)=Sof(C19S)=
 Sof(H19A)=Sof(H19B)=Sof(H19C)=Sof(C20S)=Sof(H20A)=Sof(H20B)=Sof(H20C)=FVAR(5)
 Sof(C5A)=Sof(H5A)=Sof(C3A)=Sof(H3A)=Sof(C2A)=Sof(C4A)=Sof(C7A)=Sof(H7A)=
 Sof(C6A)=Sof(H6A)=1-FVAR(6)
 Sof(C2)=Sof(C3)=Sof(H3)=Sof(C4)=Sof(C5)=Sof(H5)=Sof(C6)=Sof(H6)=Sof(C7)=FVAR(6)
 Sof(H23)=1-FVAR(7)
 Sof(C2M)=Sof(H2MA)=Sof(H2MB)=Sof(H2MC)=Sof(C1M)=Sof(H1MA)=Sof(H1MB)=Sof(H1MC)=
 FVAR(7)
 Fixed Sof: O7S(0.5) C22S(0.33) N8S(0.33) C21S(0.33) H21A(0.33) H21B(0.33)
 H21C(0.33) O8S(0.33) C24S(0.33) H24A(0.33) H24B(0.33) H24C(0.33) O9S(0.2)
 C23S(0.33) H23A(0.33) H23B(0.33) H23C(0.33) O10S(0.25)
 Fixed Uiso: C2M(0.08) C1M(0.08)
7.a Fixed occupancy and ADP/Uiso:
 H2SA, H2SB
7.b Riding coordinates:
 C23(H23), C29(H29), C49(H49)
7.c Ternary CH refined with riding coordinates:
 C10(H10), C11(H11), C12(H12), C13(H13), C14(H14), C15(H15), C36(H36),
 C37(H37), C38(H38), C39(H39), C40(H40), C41(H41)
7.d Me refined with riding coordinates:
 C12S(H12A,H12B,H12C), C13S(H13A,H13B,H13C), C16S(H16A,H16B,H16C), C5S(H5SA,
 H5SB,H5SC), C8S(H8SA,H8SB,H8SC), C7S(H7SA,H7SB,H7SC), C15S(H15A,H15B,H15C),
 C17S(H17A,H17B,H17C), C19S(H19A,H19B,H19C), C20S(H20A,H20B,H20C), C11S(H11A,
 H11B,H11C), C9S(H9SA,H9SB,H9SC), C13T(H13D,H13E,H13F), C15T(H15D,H15E,H15F),
 C16T(H16D,H16E,H16F), C12T(H12D,H12E,H12F), C11T(H11D,H11E,H11F), C9T(H9TA,
 H9TB,H9TC), C8T(H8TA,H8TB,H8TC), C5T(H5TA,H5TB,H5TC), C7T(H7TA,H7TB,H7TC),
 C19T(H19D,H19E,H19F), C17T(H17D,H17E,H17F), C20T(H20D,H20E,H20F), C21S(H21A,
 H21B,H21C), C24S(H24A,H24B,H24C), C23S(H23A,H23B,H23C)
7.e Aromatic/amide H refined with riding coordinates:
 C3(H3), C5(H5), C6(H6), C16(H16), C17(H17), C21(H21), C22(H22), C25(H25),
 C30(H30), C31(H31), C33(H33), C42(H42), C43(H43), C47(H47), C48(H48), C51(H51),
  C5A(H5A), C3A(H3A), C7A(H7A), C6A(H6A)
7.f Idealised Me refined as rotating group:
 C1S(H1SA,H1SB,H1SC), C3M(H3MA,H3MB,H3MC), C3S(H3SA,H3SB,H3SC), C4M(H4MA,H4MB,
 H4MC), C4S(H4SA,H4SB,H4SC), C2M(H2MA,H2MB,H2MC), C1M(H1MA,H1MB,H1MC)
;
_olex2_submission_special_instructions 'No special instructions were received'

loop_
_space_group_symop_operation_xyz
'x, y, z'
'-x+1/2, y+1/2, -z+1/2'
'-x, -y, -z'
'x-1/2, -y-1/2, z-1/2'

loop_
_atom_site_label
_atom_site_type_symbol
_atom_site_fract_x
_atom_site_fract_y
_atom_site_fract_z
_atom_site_U_iso_or_equiv
_atom_site_adp_type
_atom_site_occupancy
_atom_site_site_symmetry_order
_atom_site_calc_flag
_atom_site_refinement_flags_posn
_atom_site_refinement_flags_adp
_atom_site_refinement_flags_occupancy
_atom_site_disorder_assembly
_atom_site_disorder_group
Cu1 Cu 0.34962(3) 0.06095(3) 0.74137(2) 0.0458(2) Uani 1 1 d . . . . .
Cu2 Cu 0.40149(2) 0.04078(3) 0.64799(2) 0.0419(2) Uani 1 1 d . . . . .
O4S O 1.0176(5) 0.1800(8) 0.5512(4) 0.087(3) Uiso 0.512(16) 1 d D . P A 1
O1 O 0.44100(16) 0.0990(2) 0.76299(13) 0.0680(8) Uani 1 1 d . . . . .
O1S O 0.31278(17) 0.08712(19) 0.81752(12) 0.0631(7) Uani 1 1 d . U . . .
O2 O 0.48591(14) 0.0791(2) 0.68497(12) 0.0596(7) Uani 1 1 d . . . . .
O2S O 0.44015(16) 0.0251(2) 0.57082(12) 0.0586(7) Uani 1 1 d D . . . .
H2SA H 0.4084(18) 0.026(3) 0.5444(14) 0.070 Uiso 1 1 d D U . . .
H2SB H 0.4690(19) 0.056(3) 0.5557(18) 0.070 Uiso 1 1 d D U . . .
O3 O 0.37036(16) 0.15136(17) 0.63552(12) 0.0607(7) Uani 1 1 d . . . . .
O4 O 0.32379(18) 0.16629(17) 0.71328(13) 0.0658(8) Uani 1 1 d . . . . .
O5 O 0.68941(14) -0.0045(2) 0.37546(12) 0.0619(7) Uani 1 1 d . . . . .
O6 O 0.73292(15) -0.0181(2) 0.29616(12) 0.0621(7) Uani 1 1 d . . . . .
O7 O 0.57676(17) 0.06574(17) 0.32219(13) 0.0618(8) Uani 1 1 d . . . . .
O8 O 0.61858(16) 0.04728(16) 0.24291(12) 0.0556(7) Uani 1 1 d . . . . .
O9 O 0.7707(2) 0.0137(2) 0.7373(2) 0.0895(12) Uani 1 1 d . . . . .
O10 O 0.7102(3) 0.2630(3) 0.6855(2) 0.1126(17) Uani 1 1 d . . . . .
O11 O 0.91012(18) -0.0301(2) 0.54045(16) 0.0728(9) Uani 1 1 d . . . . .
O12 O 0.8390(3) 0.2171(3) 0.48650(18) 0.1065(16) Uani 1 1 d . . . . .
O13 O 0.45022(18) 0.4203(2) 0.56795(13) 0.0718(9) Uani 1 1 d . . . . .
O14 O 0.23975(17) 0.3995(3) 0.48413(15) 0.0828(11) Uani 1 1 d . . . . .
O15 O 0.57078(16) 0.3606(3) 0.37209(15) 0.0838(12) Uani 1 1 d . . . . .
O16 O 0.36431(14) 0.3225(2) 0.28652(12) 0.0642(8) Uani 1 1 d . . . . .
N1 N 0.73166(17) 0.1404(2) 0.71811(16) 0.0613(9) Uani 1 1 d . . . . .
N1S N 0.2792(3) 0.2085(5) 0.8432(3) 0.131(2) Uani 1 1 d . U . . .
N2 N 0.87811(18) 0.0897(2) 0.50182(16) 0.0595(8) Uani 1 1 d . . . . .
N3 N 0.3366(2) 0.4064(2) 0.53631(14) 0.0586(8) Uani 1 1 d . . . . .
N4 N 0.47456(14) 0.33725(18) 0.31783(12) 0.0448(6) Uani 1 1 d . . . . .
C1 C 0.4882(2) 0.0974(2) 0.73401(16) 0.0506(8) Uani 1 1 d . . . . .
C1S C 0.3531(5) 0.2265(6) 0.8570(4) 0.139(3) Uani 1 1 d . U . . .
H1SA H 0.358711 0.250344 0.892853 0.209 Uiso 1 1 calc R U . . .
H1SB H 0.369282 0.263827 0.830630 0.209 Uiso 1 1 calc R U . . .
H1SC H 0.379160 0.176920 0.856468 0.209 Uiso 1 1 calc R U . . .
C2 C 0.5552(4) 0.1104(4) 0.7619(3) 0.0490(11) Uiso 0.643(8) 1 d . . P B 1
O3S O 0.2709(10) 0.1434(13) 0.3988(6) 0.175(8) Uiso 0.435(10) 1 d D . P C 1
O5S O 0.4588(3) 0.4948(3) 0.2548(3) 0.0506(15) Uiso 0.506(11) 1 d D . P D 1
N4S N 0.4729(5) 0.6283(5) 0.2604(4) 0.087(3) Uiso 0.506(11) 1 d D . P D 1
C10S C 1.0711(6) 0.1951(9) 0.5301(5) 0.089(4) Uiso 0.512(16) 1 d D . P A 1
N2S N 0.3620(5) 0.1013(8) 0.3388(4) 0.094(4) Uiso 0.435(10) 1 d D . P C 1
C6S C 0.3074(4) 0.1311(6) 0.3608(3) 0.055(2) Uiso 0.435(10) 1 d D . P C 1
C12S C 1.1364(11) 0.1663(19) 0.5587(12) 0.162(11) Uiso 0.512(16) 1 d D . P A 1
H12A H 1.174329 0.181956 0.538028 0.243 Uiso 0.512(16) 1 calc R U P A 1
H12B H 1.141724 0.190271 0.594466 0.243 Uiso 0.512(16) 1 calc R U P A 1
H12C H 1.135302 0.108085 0.561950 0.243 Uiso 0.512(16) 1 calc R U P A 1
C13S C 0.5681(5) 0.5494(7) 0.2912(5) 0.055(3) Uiso 0.506(11) 1 d D . P D 1
H13A H 0.585926 0.603630 0.295855 0.082 Uiso 0.506(11) 1 calc R U P D 1
H13B H 0.568469 0.522969 0.326159 0.082 Uiso 0.506(11) 1 calc R U P D 1
H13C H 0.596115 0.519240 0.267638 0.082 Uiso 0.506(11) 1 calc R U P D 1
C14S C 0.4956(4) 0.5532(4) 0.2659(4) 0.067(3) Uiso 0.506(11) 1 d D . P D 1
C16S C 0.5208(7) 0.6961(8) 0.2668(7) 0.098(4) Uiso 0.506(11) 1 d D . P D 1
H16A H 0.496148 0.746424 0.261484 0.147 Uiso 0.506(11) 1 calc R U P D 1
H16B H 0.543429 0.694990 0.302874 0.147 Uiso 0.506(11) 1 calc R U P D 1
H16C H 0.554413 0.691677 0.240110 0.147 Uiso 0.506(11) 1 calc R U P D 1
C2S C 0.2679(3) 0.1384(4) 0.8222(3) 0.1005(16) Uani 1 1 d . U . . .
C5S C 0.2773(9) 0.1568(12) 0.3047(5) 0.099(3) Uiso 0.435(10) 1 d D . P C 1
H5SA H 0.309426 0.144769 0.277835 0.149 Uiso 0.435(10) 1 calc R U P C 1
H5SB H 0.235259 0.127593 0.295912 0.149 Uiso 0.435(10) 1 calc R U P C 1
H5SC H 0.268046 0.214181 0.304662 0.149 Uiso 0.435(10) 1 calc R U P C 1
C3 C 0.6093(4) 0.1184(5) 0.7304(3) 0.0465(11) Uiso 0.643(8) 1 d . . P B 1
H3 H 0.602005 0.115721 0.692442 0.056 Uiso 0.643(8) 1 calc R U P B 1
C8S C 0.4173(8) 0.0621(11) 0.3699(6) 0.096(5) Uiso 0.435(10) 1 d D . P C 1
H8SA H 0.451384 0.045188 0.345766 0.144 Uiso 0.435(10) 1 calc R U P C 1
H8SB H 0.437593 0.099301 0.396573 0.144 Uiso 0.435(10) 1 calc R U P C 1
H8SC H 0.400187 0.015290 0.388067 0.144 Uiso 0.435(10) 1 calc R U P C 1
C7S C 0.3761(4) 0.0997(6) 0.2816(3) 0.120(3) Uiso 0.435(10) 1 d D . P C 1
H7SA H 0.419818 0.074146 0.277783 0.179 Uiso 0.435(10) 1 calc R U P C 1
H7SB H 0.340760 0.069420 0.261205 0.179 Uiso 0.435(10) 1 calc R U P C 1
H7SC H 0.377144 0.154326 0.267769 0.179 Uiso 0.435(10) 1 calc R U P C 1
C3M C 0.2509(8) 0.3001(8) 0.7365(6) 0.060(4) Uani 0.302(12) 1 d . . P E 2
H3MA H 0.289209 0.303305 0.763332 0.090 Uiso 0.302(12) 1 calc R U P E 2
H3MB H 0.231654 0.246345 0.736626 0.090 Uiso 0.302(12) 1 calc R U P E 2
H3MC H 0.216567 0.339040 0.745224 0.090 Uiso 0.302(12) 1 calc R U P E 2
C3S C 0.1958(4) 0.1245(6) 0.8016(4) 0.129(3) Uani 1 1 d . U . . .
H3SA H 0.194654 0.088525 0.770661 0.194 Uiso 1 1 calc R U . . .
H3SB H 0.175009 0.175524 0.790761 0.194 Uiso 1 1 calc R U . . .
H3SC H 0.170999 0.100513 0.829994 0.194 Uiso 1 1 calc R U . . .
C4 C 0.6727(4) 0.1301(5) 0.7529(3) 0.0556(13) Uiso 0.643(8) 1 d . . P B 1
C4M C 0.5767(6) 0.1372(7) 0.1526(4) 0.045(3) Uani 0.302(12) 1 d . . P E 2
H4MA H 0.559644 0.082915 0.156738 0.068 Uiso 0.302(12) 1 calc R U P E 2
H4MB H 0.625584 0.135548 0.149998 0.068 Uiso 0.302(12) 1 calc R U P E 2
H4MC H 0.555202 0.161083 0.119918 0.068 Uiso 0.302(12) 1 calc R U P E 2
C4S C 0.2328(6) 0.2739(7) 0.8497(6) 0.167(4) Uani 1 1 d . U . . .
H4SA H 0.258245 0.322399 0.859514 0.250 Uiso 1 1 calc R U . . .
H4SB H 0.203030 0.260787 0.878016 0.250 Uiso 1 1 calc R U . . .
H4SC H 0.205754 0.282704 0.815896 0.250 Uiso 1 1 calc R U . . .
C5 C 0.6842(5) 0.1310(6) 0.8073(4) 0.0735(18) Uiso 0.643(8) 1 d . . P B 1
H5 H 0.728917 0.134683 0.823147 0.088 Uiso 0.643(8) 1 calc R U P B 1
C6 C 0.6304(5) 0.1264(6) 0.8392(4) 0.081(2) Uiso 0.643(8) 1 d . . P B 1
H6 H 0.637618 0.132726 0.876928 0.097 Uiso 0.643(8) 1 calc R U P B 1
C7 C 0.5656(4) 0.1126(6) 0.8161(3) 0.0675(16) Uiso 0.643(8) 1 d . . P B 1
C8 C 0.7765(2) 0.0776(3) 0.7140(2) 0.0658(11) Uani 1 1 d . . . . .
C9 C 0.7469(3) 0.2050(3) 0.6891(2) 0.0759(13) Uani 1 1 d . . . . .
C10 C 0.83068(19) 0.1022(3) 0.67869(18) 0.0572(9) Uani 1 1 d . . . . .
H10 H 0.875429 0.101373 0.699578 0.069 Uiso 1 1 calc R U . . .
C11 C 0.8122(3) 0.1874(3) 0.6626(2) 0.0680(11) Uani 1 1 d . . . . .
H11 H 0.848501 0.225185 0.675830 0.082 Uiso 1 1 calc R U . . .
C12 C 0.7997(3) 0.1930(3) 0.6003(2) 0.0686(11) Uani 1 1 d . . . . .
H12 H 0.784279 0.247298 0.588291 0.082 Uiso 1 1 calc R U . . .
C13 C 0.8678(3) 0.1697(3) 0.5781(2) 0.0687(12) Uani 1 1 d . . . . .
H13 H 0.903615 0.208945 0.590090 0.082 Uiso 1 1 calc R U . . .
C14 C 0.8883(2) 0.0864(3) 0.5956(2) 0.0629(10) Uani 1 1 d . . . . .
H14 H 0.932472 0.087738 0.617406 0.076 Uiso 1 1 calc R U . . .
C15 C 0.8329(2) 0.0495(3) 0.6290(2) 0.0589(10) Uani 1 1 d . . . . .
H15 H 0.843562 -0.007165 0.638949 0.071 Uiso 1 1 calc R U . . .
C16 C 0.7670(2) 0.0560(3) 0.5966(2) 0.0599(10) Uani 1 1 d . . . . .
H16 H 0.740185 0.010678 0.586802 0.072 Uiso 1 1 calc R U . . .
C17 C 0.7490(2) 0.1284(3) 0.58269(19) 0.0644(11) Uani 1 1 d . . . . .
H17 H 0.707441 0.139980 0.563105 0.077 Uiso 1 1 calc R U . . .
C18 C 0.8949(2) 0.0400(3) 0.5448(2) 0.0620(10) Uani 1 1 d . . . . .
C19 C 0.8601(3) 0.1657(3) 0.5167(2) 0.0742(13) Uani 1 1 d . . . . .
C20 C 0.8731(2) 0.0632(3) 0.44712(19) 0.0584(10) Uani 1 1 d . . . . .
C21 C 0.9312(2) 0.0534(4) 0.4202(3) 0.0776(15) Uani 1 1 d . . . . .
H21 H 0.974245 0.064753 0.437437 0.093 Uiso 1 1 calc R U . . .
C22 C 0.9250(3) 0.0266(5) 0.3673(2) 0.0866(17) Uani 1 1 d . . . . .
H22 H 0.964224 0.020093 0.348196 0.104 Uiso 1 1 calc R U . . .
C23 C 0.8633(2) 0.0096(3) 0.3424(2) 0.0694(12) Uani 1 1 d . . . . .
H23 H 0.861144 -0.008323 0.306546 0.083 Uiso 0.795(9) 1 d R U P F 2
C24 C 0.80480(19) 0.0191(2) 0.36982(16) 0.0508(8) Uani 1 1 d . . . . .
C25 C 0.81016(19) 0.0461(2) 0.42309(16) 0.0503(8) Uani 1 1 d . . . . .
H25 H 0.771036 0.052515 0.442327 0.060 Uiso 1 1 calc R U . . .
C26 C 0.73738(18) -0.0022(2) 0.34489(15) 0.0471(7) Uani 1 1 d . . . . .
C27 C 0.33820(18) 0.1903(2) 0.66780(16) 0.0484(8) Uani 1 1 d . . . . .
C28 C 0.31454(18) 0.2719(2) 0.65090(16) 0.0484(8) Uani 1 1 d . . . . .
C29 C 0.2742(2) 0.3181(3) 0.68221(19) 0.0623(10) Uani 1 1 d . . . . .
H29 H 0.260875 0.300108 0.715476 0.075 Uiso 0.698(12) 1 d R U P E 1
C30 C 0.2541(3) 0.3938(3) 0.6644(2) 0.0713(13) Uani 1 1 d . . . . .
H30 H 0.226838 0.425534 0.685783 0.086 Uiso 1 1 calc R U . . .
C31 C 0.2732(3) 0.4234(3) 0.6162(2) 0.0653(11) Uani 1 1 d . . . . .
H31 H 0.259027 0.474805 0.604102 0.078 Uiso 1 1 calc R U . . .
C32 C 0.3136(2) 0.3765(2) 0.58561(16) 0.0522(8) Uani 1 1 d . . . . .
C33 C 0.33384(19) 0.3009(2) 0.60260(16) 0.0496(8) Uani 1 1 d . . . . .
H33 H 0.360915 0.269279 0.581091 0.059 Uiso 1 1 calc R U . . .
C34 C 0.4056(2) 0.4256(3) 0.53230(17) 0.0593(10) Uani 1 1 d . . . . .
C35 C 0.2993(2) 0.4137(3) 0.48970(18) 0.0609(10) Uani 1 1 d . . . . .
C36 C 0.4125(3) 0.4515(2) 0.47535(18) 0.0610(11) Uani 1 1 d . . . . .
H36 H 0.427189 0.508441 0.474380 0.073 Uiso 1 1 calc R U . . .
C37 C 0.3446(3) 0.4422(3) 0.44695(18) 0.0654(12) Uani 1 1 d . . . . .
H37 H 0.328218 0.494321 0.431533 0.078 Uiso 1 1 calc R U . . .
C38 C 0.3465(2) 0.3779(3) 0.40212(17) 0.0595(10) Uani 1 1 d . . . . .
H38 H 0.300689 0.367064 0.384526 0.071 Uiso 1 1 calc R U . . .
C39 C 0.3954(2) 0.4120(2) 0.36176(16) 0.0555(9) Uani 1 1 d . . . . .
H39 H 0.377745 0.463522 0.346265 0.067 Uiso 1 1 calc R U . . .
C40 C 0.4640(2) 0.4240(2) 0.39028(17) 0.0587(10) Uani 1 1 d . . . . .
H40 H 0.477608 0.481277 0.388371 0.070 Uiso 1 1 calc R U . . .
C41 C 0.4646(2) 0.3970(3) 0.44929(17) 0.0586(10) Uani 1 1 d . . . . .
H41 H 0.510459 0.401117 0.468153 0.070 Uiso 1 1 calc R U . . .
C42 C 0.4375(2) 0.3147(3) 0.45067(17) 0.0547(9) Uani 1 1 d . . . . .
H42 H 0.462321 0.272428 0.467967 0.066 Uiso 1 1 calc R U . . .
C43 C 0.3782(2) 0.3036(2) 0.42699(17) 0.0552(9) Uani 1 1 d . . . . .
H43 H 0.356571 0.253045 0.425410 0.066 Uiso 1 1 calc R U . . .
C44 C 0.40610(19) 0.3518(2) 0.31704(15) 0.0492(8) Uani 1 1 d . . . . .
C45 C 0.5115(2) 0.3725(3) 0.36065(17) 0.0575(9) Uani 1 1 d . . . . .
C46 C 0.50421(17) 0.2869(2) 0.27949(15) 0.0463(7) Uani 1 1 d . . . . .
C47 C 0.5047(2) 0.3133(3) 0.22663(17) 0.0617(10) Uani 1 1 d . . . . .
H47 H 0.487120 0.364241 0.216566 0.074 Uiso 1 1 calc R U . . .
C48 C 0.5312(3) 0.2643(3) 0.18926(19) 0.0741(14) Uani 1 1 d . . . . .
H48 H 0.530237 0.280797 0.152860 0.089 Uiso 1 1 calc R U . . .
C49 C 0.5596(3) 0.1904(3) 0.2041(2) 0.0683(12) Uani 1 1 d . . . . .
H49 H 0.576914 0.157525 0.177743 0.082 Uiso 0.698(12) 1 d R U P E 1
C50 C 0.55989(19) 0.1665(2) 0.25719(17) 0.0518(8) Uani 1 1 d . . . . .
C51 C 0.53083(17) 0.2150(2) 0.29496(15) 0.0456(7) Uani 1 1 d . . . . .
H51 H 0.529708 0.197832 0.331102 0.055 Uiso 1 1 calc R U . . .
C52 C 0.58715(17) 0.0869(2) 0.27578(15) 0.0463(7) Uani 1 1 d . . . . .
C15S C 0.4086(6) 0.6393(9) 0.2278(6) 0.085(2) Uiso 0.506(11) 1 d D . P D 1
H15A H 0.396923 0.696102 0.226460 0.128 Uiso 0.506(11) 1 calc R U P D 1
H15B H 0.413380 0.619704 0.191310 0.128 Uiso 0.506(11) 1 calc R U P D 1
H15C H 0.372884 0.609438 0.243943 0.128 Uiso 0.506(11) 1 calc R U P D 1
N5S N 0.5767(5) 0.2215(6) 0.5383(4) 0.091(2) Uiso 0.670(7) 1 d . . P G 1
N3S N 1.0773(9) 0.2222(11) 0.4808(6) 0.141(7) Uiso 0.512(16) 1 d D . P A 1
O6S O 0.5376(5) 0.1042(7) 0.4997(4) 0.130(3) Uiso 0.670(7) 1 d . . P G 1
C17S C 0.6203(11) 0.1943(14) 0.4609(9) 0.163(8) Uiso 0.670(7) 1 d . . P G 1
H17A H 0.640989 0.244929 0.472850 0.245 Uiso 0.670(7) 1 calc R U P G 1
H17B H 0.655517 0.154221 0.457433 0.245 Uiso 0.670(7) 1 calc R U P G 1
H17C H 0.595175 0.201974 0.426155 0.245 Uiso 0.670(7) 1 calc R U P G 1
C18S C 0.5739(6) 0.1671(7) 0.5006(5) 0.097(3) Uiso 0.670(7) 1 d . . P G 1
C19S C 0.6080(6) 0.2879(7) 0.5514(5) 0.101(3) Uiso 0.670(7) 1 d . . P G 1
H19A H 0.592191 0.308076 0.585069 0.151 Uiso 0.670(7) 1 calc R U P G 1
H19B H 0.656589 0.277994 0.555919 0.151 Uiso 0.670(7) 1 calc R U P G 1
H19C H 0.598680 0.327514 0.522968 0.151 Uiso 0.670(7) 1 calc R U P G 1
C20S C 0.5293(7) 0.2010(9) 0.5797(6) 0.122(4) Uiso 0.670(7) 1 d . . P G 1
H20A H 0.505919 0.151145 0.569802 0.183 Uiso 0.670(7) 1 calc R U P G 1
H20B H 0.554608 0.194354 0.614556 0.183 Uiso 0.670(7) 1 calc R U P G 1
H20C H 0.496278 0.243935 0.582154 0.183 Uiso 0.670(7) 1 calc R U P G 1
C11S C 1.1382(16) 0.234(3) 0.4513(16) 0.25(2) Uiso 0.512(16) 1 d D . P A 1
H11A H 1.125263 0.254988 0.415519 0.382 Uiso 0.512(16) 1 calc R U P A 1
H11B H 1.168368 0.271680 0.470890 0.382 Uiso 0.512(16) 1 calc R U P A 1
H11C H 1.161271 0.182688 0.448040 0.382 Uiso 0.512(16) 1 calc R U P A 1
C9S C 1.0088(11) 0.241(2) 0.4581(12) 0.167(11) Uiso 0.512(16) 1 d D . P A 1
H9SA H 1.011035 0.261316 0.421465 0.251 Uiso 0.512(16) 1 calc R U P A 1
H9SB H 0.981191 0.192559 0.457323 0.251 Uiso 0.512(16) 1 calc R U P A 1
H9SC H 0.988733 0.281488 0.480218 0.251 Uiso 0.512(16) 1 calc R U P A 1
N4T N 0.5134(4) 0.6056(5) 0.2762(3) 0.068(2) Uiso 0.494(11) 1 d D . P D 2
C14T C 0.4579(4) 0.5692(4) 0.2534(3) 0.056(2) Uiso 0.494(11) 1 d D . P D 2
O5T O 0.4595(4) 0.5022(5) 0.2312(4) 0.079(2) Uiso 0.494(11) 1 d D . P D 2
C13T C 0.5676(10) 0.5548(14) 0.3003(10) 0.112(9) Uiso 0.494(11) 1 d D . P D 2
H13D H 0.604609 0.588357 0.315325 0.168 Uiso 0.494(11) 1 calc R U P D 2
H13E H 0.550220 0.522460 0.328950 0.168 Uiso 0.494(11) 1 calc R U P D 2
H13F H 0.584119 0.519644 0.272815 0.168 Uiso 0.494(11) 1 calc R U P D 2
C15T C 0.3963(6) 0.6213(9) 0.2394(6) 0.085(2) Uiso 0.494(11) 1 d D . P D 2
H15D H 0.400901 0.671770 0.259166 0.128 Uiso 0.494(11) 1 calc R U P D 2
H15E H 0.392618 0.632166 0.200819 0.128 Uiso 0.494(11) 1 calc R U P D 2
H15F H 0.355685 0.593491 0.249376 0.128 Uiso 0.494(11) 1 calc R U P D 2
C16T C 0.5094(8) 0.6889(7) 0.2948(7) 0.099(4) Uiso 0.494(11) 1 d D . P D 2
H16D H 0.553721 0.706048 0.310230 0.148 Uiso 0.494(11) 1 calc R U P D 2
H16E H 0.495169 0.723447 0.264484 0.148 Uiso 0.494(11) 1 calc R U P D 2
H16F H 0.476612 0.692594 0.322198 0.148 Uiso 0.494(11) 1 calc R U P D 2
C10T C 1.0517(6) 0.2132(10) 0.5133(5) 0.092(4) Uiso 0.488(16) 1 d D . P A 2
C12T C 1.1477(9) 0.1783(11) 0.5750(6) 0.092(4) Uiso 0.488(16) 1 d D . P A 2
H12D H 1.196916 0.176703 0.574686 0.138 Uiso 0.488(16) 1 calc R U P A 2
H12E H 1.134931 0.214927 0.603080 0.138 Uiso 0.488(16) 1 calc R U P A 2
H12F H 1.130780 0.124747 0.582133 0.138 Uiso 0.488(16) 1 calc R U P A 2
N3T N 1.1184(6) 0.2062(8) 0.5224(5) 0.102(5) Uiso 0.488(16) 1 d D . P A 2
O4T O 1.0160(7) 0.2086(12) 0.5517(6) 0.122(5) Uiso 0.488(16) 1 d D . P A 2
C11T C 1.1676(9) 0.2123(13) 0.4805(7) 0.121(6) Uiso 0.488(16) 1 d D . P A 2
H11D H 1.213328 0.205101 0.496915 0.181 Uiso 0.488(16) 1 calc R U P A 2
H11E H 1.157932 0.170878 0.453327 0.181 Uiso 0.488(16) 1 calc R U P A 2
H11F H 1.163759 0.264941 0.463482 0.181 Uiso 0.488(16) 1 calc R U P A 2
C9T C 1.0327(13) 0.2217(15) 0.4532(6) 0.121(6) Uiso 0.488(16) 1 d D . P A 2
H9TA H 1.073780 0.223642 0.433815 0.181 Uiso 0.488(16) 1 calc R U P A 2
H9TB H 1.005290 0.175955 0.440740 0.181 Uiso 0.488(16) 1 calc R U P A 2
H9TC H 1.006987 0.270985 0.446654 0.181 Uiso 0.488(16) 1 calc R U P A 2
C6T C 0.3545(5) 0.1007(7) 0.3754(3) 0.085(3) Uiso 0.565(10) 1 d D . P C 2
O3T O 0.3147(3) 0.1212(4) 0.4107(2) 0.0665(17) Uiso 0.565(10) 1 d D . P C 2
N2T N 0.3326(5) 0.1232(7) 0.3246(3) 0.099(3) Uiso 0.565(10) 1 d D . P C 2
C8T C 0.4193(5) 0.0589(7) 0.3929(5) 0.084(3) Uiso 0.565(10) 1 d D . P C 2
H8TA H 0.444283 0.047088 0.361377 0.126 Uiso 0.565(10) 1 calc R U P C 2
H8TB H 0.446632 0.093316 0.417492 0.126 Uiso 0.565(10) 1 calc R U P C 2
H8TC H 0.409252 0.008994 0.411082 0.126 Uiso 0.565(10) 1 calc R U P C 2
C5T C 0.2652(6) 0.1647(9) 0.3251(5) 0.099(3) Uiso 0.565(10) 1 d D . P C 2
H5TA H 0.249944 0.180538 0.288514 0.149 Uiso 0.565(10) 1 calc R U P C 2
H5TB H 0.232227 0.128255 0.339192 0.149 Uiso 0.565(10) 1 calc R U P C 2
H5TC H 0.269751 0.212147 0.347962 0.149 Uiso 0.565(10) 1 calc R U P C 2
C7T C 0.3761(4) 0.0997(6) 0.2816(3) 0.120(3) Uiso 0.565(10) 1 d D . P C 2
H7TA H 0.356017 0.118515 0.246928 0.179 Uiso 0.565(10) 1 calc R U P C 2
H7TB H 0.420844 0.123498 0.288507 0.179 Uiso 0.565(10) 1 calc R U P C 2
H7TC H 0.380240 0.041440 0.280795 0.179 Uiso 0.565(10) 1 calc R U P C 2
N5T N 0.5998(6) 0.2179(6) 0.5018(4) 0.067(3) Uiso 0.330(7) 1 d D . P G 2
C19T C 0.6344(8) 0.2934(8) 0.5089(7) 0.078(4) Uiso 0.330(7) 1 d D . P G 2
H19D H 0.660985 0.303520 0.478094 0.117 Uiso 0.330(7) 1 calc R U P G 2
H19E H 0.601370 0.336207 0.511816 0.117 Uiso 0.330(7) 1 calc R U P G 2
H19F H 0.664444 0.291621 0.541754 0.117 Uiso 0.330(7) 1 calc R U P G 2
O6T O 0.5451(10) 0.1225(9) 0.5420(8) 0.130(3) Uiso 0.330(7) 1 d D . P G 2
C17T C 0.6145(7) 0.1707(9) 0.4547(5) 0.055(3) Uiso 0.330(7) 1 d D . P G 2
H17D H 0.643981 0.201214 0.432530 0.083 Uiso 0.330(7) 1 calc R U P G 2
H17E H 0.636968 0.120998 0.466377 0.083 Uiso 0.330(7) 1 calc R U P G 2
H17F H 0.572324 0.158204 0.433730 0.083 Uiso 0.330(7) 1 calc R U P G 2
C18T C 0.5614(8) 0.1965(8) 0.5414(5) 0.063(4) Uiso 0.330(7) 1 d D . P G 2
C20T C 0.5577(16) 0.2463(15) 0.5921(8) 0.122(4) Uiso 0.330(7) 1 d D . P G 2
H20D H 0.571638 0.301177 0.584968 0.183 Uiso 0.330(7) 1 calc R U P G 2
H20E H 0.511378 0.246407 0.602971 0.183 Uiso 0.330(7) 1 calc R U P G 2
H20F H 0.587759 0.223522 0.620836 0.183 Uiso 0.330(7) 1 calc R U P G 2
O7S O 0.6532(5) 0.4234(6) 0.4573(4) 0.095(2) Uiso 0.5 1 d . . P . .
C22S C 0.8012(5) 0.4043(9) 0.5412(4) 0.066(3) Uiso 0.33 1 d D U P H 1
N8S N 0.8322(8) 0.4110(12) 0.5895(5) 0.102(4) Uiso 0.33 1 d D U P H 1
C21S C 0.8310(9) 0.4126(11) 0.4879(5) 0.079(4) Uiso 0.33 1 d D U P H 1
H21A H 0.880009 0.417872 0.493445 0.118 Uiso 0.33 1 calc R U P H 1
H21B H 0.819940 0.365321 0.465951 0.118 Uiso 0.33 1 calc R U P H 1
H21C H 0.812368 0.460168 0.469415 0.118 Uiso 0.33 1 calc R U P H 1
O8S O 0.7392(5) 0.3967(8) 0.5446(5) 0.080(3) Uiso 0.33 1 d D U P H 1
C24S C 0.7920(11) 0.4142(17) 0.6364(8) 0.115(6) Uiso 0.33 1 d D U P H 1
H24A H 0.822076 0.419179 0.669054 0.172 Uiso 0.33 1 calc R U P H 1
H24B H 0.761693 0.460243 0.633379 0.172 Uiso 0.33 1 calc R U P H 1
H24C H 0.765443 0.365151 0.638232 0.172 Uiso 0.33 1 calc R U P H 1
O9S O 0.3183(13) 0.0579(17) 0.5104(11) 0.102(7) Uiso 0.2 1 d . . P I 1
C23S C 0.9037(8) 0.404(2) 0.6068(11) 0.134(7) Uiso 0.33 1 d D U P H 1
H23A H 0.909835 0.412729 0.645664 0.201 Uiso 0.33 1 calc R U P H 1
H23B H 0.920062 0.351328 0.597905 0.201 Uiso 0.33 1 calc R U P H 1
H23C H 0.929117 0.445007 0.588485 0.201 Uiso 0.33 1 calc R U P H 1
C5A C 0.6876(8) 0.1735(11) 0.8002(7) 0.0735(18) Uiso 0.357(8) 1 d . . P B 2
H5A H 0.730571 0.189198 0.815539 0.088 Uiso 0.357(8) 1 calc R U P B 2
C3A C 0.6172(7) 0.1262(9) 0.7220(6) 0.0465(11) Uiso 0.357(8) 1 d . . P B 2
H3A H 0.612172 0.109340 0.685658 0.056 Uiso 0.357(8) 1 calc R U P B 2
C2A C 0.5605(7) 0.1273(8) 0.7533(5) 0.0490(11) Uiso 0.357(8) 1 d . . P B 2
C4A C 0.6793(7) 0.1492(9) 0.7439(6) 0.0556(13) Uiso 0.357(8) 1 d . . P B 2
C7A C 0.5693(7) 0.1501(11) 0.8096(6) 0.0675(16) Uiso 0.357(8) 1 d . . P B 2
H7A H 0.531939 0.148703 0.831205 0.081 Uiso 0.357(8) 1 calc R U P B 2
C6A C 0.6315(9) 0.1735(12) 0.8315(7) 0.081(2) Uiso 0.357(8) 1 d . . P B 2
H6A H 0.636697 0.189830 0.867992 0.097 Uiso 0.357(8) 1 calc R U P B 2
C2M C 0.8652(15) -0.0288(19) 0.2934(12) 0.080 Uiso 0.205(9) 1 d . U P F 1
H2MA H 0.912132 -0.034410 0.284404 0.120 Uiso 0.205(9) 1 calc R U P F 1
H2MB H 0.840183 0.002531 0.265512 0.120 Uiso 0.205(9) 1 calc R U P F 1
H2MC H 0.844739 -0.081787 0.295552 0.120 Uiso 0.205(9) 1 calc R U P F 1
C1M C 0.5090(15) 0.1052(18) 0.8555(12) 0.080 Uiso 0.205(9) 1 d . U P B 1
H1MA H 0.473288 0.143763 0.845523 0.120 Uiso 0.205(9) 1 calc R U P F 1
H1MB H 0.527659 0.116100 0.892076 0.120 Uiso 0.205(9) 1 calc R U P F 1
H1MC H 0.490404 0.051097 0.853602 0.120 Uiso 0.205(9) 1 calc R U P F 1
O10S O 0.3499(18) 0.010(2) 0.4990(15) 0.165(11) Uiso 0.25 1 d . . P J 2

loop_
_atom_site_aniso_label
_atom_site_aniso_U_11
_atom_site_aniso_U_22
_atom_site_aniso_U_33
_atom_site_aniso_U_23
_atom_site_aniso_U_13
_atom_site_aniso_U_12
Cu1 0.0547(3) 0.0373(3) 0.0472(3) -0.00297(19) 0.0151(2) -0.0002(2)
Cu2 0.0430(3) 0.0372(3) 0.0465(3) -0.00274(18) 0.0099(2) 0.00000(17)
O1 0.0637(17) 0.082(2) 0.0599(16) -0.0222(15) 0.0154(14) -0.0144(15)
O1S 0.0794(18) 0.0611(16) 0.0525(14) -0.0144(12) 0.0301(14) -0.0123(13)
O2 0.0490(14) 0.078(2) 0.0519(15) -0.0103(13) 0.0079(11) -0.0090(13)
O2S 0.0605(16) 0.0651(18) 0.0520(14) -0.0023(12) 0.0168(12) -0.0013(13)
O3 0.0739(18) 0.0459(14) 0.0657(16) 0.0056(12) 0.0291(14) 0.0129(12)
O4 0.091(2) 0.0427(14) 0.0684(17) 0.0057(12) 0.0367(16) 0.0139(13)
O5 0.0503(14) 0.081(2) 0.0564(15) -0.0181(14) 0.0142(12) -0.0100(13)
O6 0.0554(15) 0.083(2) 0.0495(14) -0.0045(13) 0.0135(12) -0.0070(14)
O7 0.084(2) 0.0443(14) 0.0601(16) 0.0063(12) 0.0278(15) 0.0137(13)
O8 0.0733(17) 0.0414(13) 0.0541(14) 0.0038(11) 0.0193(13) 0.0134(12)
O9 0.093(3) 0.063(2) 0.117(3) 0.020(2) 0.030(2) 0.0075(18)
O10 0.165(5) 0.079(3) 0.095(3) 0.007(2) 0.023(3) 0.051(3)
O11 0.0682(19) 0.067(2) 0.083(2) 0.0052(16) 0.0004(16) 0.0205(15)
O12 0.182(5) 0.057(2) 0.083(3) 0.0144(19) 0.027(3) 0.010(3)
O13 0.077(2) 0.080(2) 0.0594(17) -0.0131(15) 0.0085(16) -0.0238(17)
O14 0.0580(18) 0.118(3) 0.073(2) -0.002(2) 0.0089(15) 0.0149(19)
O15 0.0464(16) 0.137(4) 0.0679(19) -0.017(2) 0.0050(14) -0.0181(18)
O16 0.0490(14) 0.093(2) 0.0501(14) -0.0046(14) -0.0001(12) 0.0020(14)
N1 0.0470(16) 0.066(2) 0.069(2) -0.0072(17) -0.0104(15) 0.0050(15)
N1S 0.111(3) 0.118(4) 0.168(5) -0.085(4) 0.048(3) -0.009(3)
N2 0.0523(17) 0.056(2) 0.069(2) 0.0003(16) -0.0050(15) -0.0066(14)
N3 0.075(2) 0.0460(18) 0.0563(18) 0.0016(14) 0.0178(16) -0.0011(15)
N4 0.0434(14) 0.0420(15) 0.0493(15) -0.0021(12) 0.0039(12) 0.0009(11)
C1 0.057(2) 0.0415(18) 0.0531(19) -0.0066(14) 0.0046(16) 0.0034(14)
C1S 0.116(4) 0.149(6) 0.156(6) -0.081(5) 0.032(5) -0.042(4)
C2S 0.090(3) 0.095(3) 0.122(4) -0.044(3) 0.048(3) -0.017(2)
C3M 0.074(9) 0.040(6) 0.069(8) 0.011(5) 0.038(7) 0.021(5)
C3S 0.080(3) 0.140(6) 0.172(7) -0.063(5) 0.040(4) -0.019(3)
C4M 0.056(6) 0.050(6) 0.030(5) -0.006(4) 0.005(4) 0.019(5)
C4S 0.141(5) 0.135(5) 0.229(8) -0.109(6) 0.041(6) 0.004(4)
C8 0.049(2) 0.066(3) 0.081(3) -0.007(2) -0.005(2) -0.0048(18)
C9 0.090(3) 0.061(3) 0.076(3) -0.007(2) -0.005(3) 0.015(2)
C10 0.0417(17) 0.061(2) 0.067(2) 0.0004(18) -0.0107(16) -0.0018(15)
C11 0.077(3) 0.054(2) 0.071(3) -0.008(2) -0.008(2) -0.012(2)
C12 0.089(3) 0.045(2) 0.072(3) 0.0027(19) 0.001(2) 0.005(2)
C13 0.076(3) 0.055(2) 0.075(3) -0.006(2) 0.000(2) -0.023(2)
C14 0.0427(18) 0.070(3) 0.073(3) -0.002(2) -0.0149(18) -0.0069(17)
C15 0.051(2) 0.055(2) 0.069(2) 0.0033(18) -0.0082(19) 0.0032(16)
C16 0.050(2) 0.057(2) 0.070(3) -0.0055(18) -0.0097(19) -0.0071(16)
C17 0.053(2) 0.073(3) 0.065(2) -0.002(2) -0.0135(18) 0.0085(19)
C18 0.0420(18) 0.072(3) 0.071(3) 0.005(2) -0.0065(18) -0.0025(17)
C19 0.092(3) 0.054(3) 0.077(3) 0.005(2) 0.008(3) -0.012(2)
C20 0.050(2) 0.061(2) 0.064(2) 0.0067(18) 0.0047(18) -0.0005(16)
C21 0.0378(19) 0.105(4) 0.089(4) 0.009(3) 0.002(2) 0.004(2)
C22 0.050(2) 0.131(5) 0.081(3) 0.003(3) 0.019(2) 0.016(3)
C23 0.052(2) 0.090(3) 0.068(3) 0.002(2) 0.0139(19) 0.008(2)
C24 0.0477(18) 0.051(2) 0.0549(19) 0.0066(15) 0.0105(15) 0.0065(14)
C25 0.0438(17) 0.052(2) 0.056(2) 0.0003(15) 0.0079(15) -0.0011(14)
C26 0.0474(17) 0.0398(17) 0.0551(18) 0.0021(14) 0.0108(14) 0.0021(13)
C27 0.0498(18) 0.0378(17) 0.059(2) -0.0004(14) 0.0160(15) -0.0026(13)
C28 0.0471(17) 0.0393(17) 0.061(2) -0.0001(15) 0.0156(15) 0.0017(13)
C29 0.071(2) 0.053(2) 0.066(2) 0.0038(18) 0.031(2) 0.0096(18)
C30 0.087(3) 0.060(3) 0.072(3) 0.003(2) 0.036(2) 0.021(2)
C31 0.083(3) 0.044(2) 0.071(3) 0.0035(19) 0.026(2) 0.0174(19)
C32 0.063(2) 0.0420(19) 0.0534(19) 0.0017(15) 0.0148(16) 0.0023(15)
C33 0.0528(18) 0.0420(18) 0.0557(19) -0.0051(14) 0.0162(15) 0.0027(14)
C34 0.076(3) 0.048(2) 0.055(2) -0.0106(16) 0.013(2) -0.0159(18)
C35 0.062(2) 0.061(2) 0.061(2) 0.0003(18) 0.0095(18) 0.0148(18)
C36 0.089(3) 0.0384(19) 0.058(2) -0.0082(15) 0.019(2) -0.0155(18)
C37 0.087(3) 0.057(2) 0.055(2) 0.0084(18) 0.019(2) 0.031(2)
C38 0.0467(19) 0.081(3) 0.0503(19) -0.0036(19) 0.0024(15) 0.0075(18)
C39 0.069(2) 0.048(2) 0.0508(19) 0.0065(15) 0.0108(17) 0.0202(17)
C40 0.076(3) 0.0438(19) 0.058(2) -0.0086(16) 0.0176(19) -0.0194(17)
C41 0.053(2) 0.067(3) 0.055(2) -0.0124(18) 0.0075(16) -0.0175(18)
C42 0.055(2) 0.052(2) 0.058(2) 0.0055(16) 0.0081(17) 0.0095(16)
C43 0.067(2) 0.0377(18) 0.063(2) -0.0090(15) 0.0189(18) -0.0092(15)
C44 0.0482(18) 0.053(2) 0.0465(17) 0.0018(15) 0.0047(14) 0.0084(15)
C45 0.051(2) 0.064(2) 0.058(2) -0.0067(18) 0.0118(17) -0.0138(17)
C46 0.0428(16) 0.0490(19) 0.0477(17) 0.0016(14) 0.0063(13) 0.0021(13)
C47 0.071(3) 0.060(2) 0.056(2) 0.0128(18) 0.0146(19) 0.0207(19)
C48 0.094(3) 0.074(3) 0.057(2) 0.016(2) 0.025(2) 0.031(3)
C49 0.075(3) 0.065(3) 0.068(3) 0.006(2) 0.032(2) 0.018(2)
C50 0.0498(18) 0.0465(19) 0.061(2) 0.0025(16) 0.0148(16) 0.0054(14)
C51 0.0462(16) 0.0416(17) 0.0493(17) 0.0014(13) 0.0063(14) -0.0023(13)
C52 0.0441(16) 0.0411(17) 0.0548(18) 0.0004(14) 0.0110(14) -0.0009(13)

loop_
_atom_type_symbol
_atom_type_description
_atom_type_scat_dispersion_real
_atom_type_scat_dispersion_imag
_atom_type_scat_source
Cu Cu -1.9646 0.5888 'International Tables Vol C Tables 4.2.6.8 and 6.1.1.4'
O O 0.0492 0.0322 'International Tables Vol C Tables 4.2.6.8 and 6.1.1.4'
N N 0.0311 0.0180 'International Tables Vol C Tables 4.2.6.8 and 6.1.1.4'
C C 0.0181 0.0091 'International Tables Vol C Tables 4.2.6.8 and 6.1.1.4'
H H 0.0000 0.0000 'International Tables Vol C Tables 4.2.6.8 and 6.1.1.4'

loop_
_geom_angle_atom_site_label_1
_geom_angle_atom_site_label_2
_geom_angle_atom_site_label_3
_geom_angle
_geom_angle_site_symmetry_1
_geom_angle_site_symmetry_3
_geom_angle_publ_flag
O1 Cu1 Cu2 82.67(9) . . ?
O1 Cu1 O1S 93.32(13) . . ?
O1 Cu1 O6 166.77(12) . 3_656 ?
O1S Cu1 Cu2 174.79(9) . . ?
O4 Cu1 Cu2 84.70(9) . . ?
O4 Cu1 O1 91.14(16) . . ?
O4 Cu1 O1S 92.08(13) . . ?
O4 Cu1 O6 88.24(16) . 3_656 ?
O6 Cu1 Cu2 84.11(8) 3_656 . ?
O6 Cu1 O1S 99.91(12) 3_656 . ?
O8 Cu1 Cu2 85.25(8) 3_656 . ?
O8 Cu1 O1 88.06(15) 3_656 . ?
O8 Cu1 O1S 97.97(12) 3_656 . ?
O8 Cu1 O4 169.94(12) 3_656 . ?
O8 Cu1 O6 90.25(15) 3_656 3_656 ?
O2 Cu2 Cu1 85.26(8) . . ?
O2 Cu2 O2S 96.51(12) . . ?
O2 Cu2 O3 90.89(15) . . ?
O2 Cu2 O7 87.75(15) . 3_656 ?
O2S Cu2 Cu1 177.99(9) . . ?
O3 Cu2 Cu1 83.17(8) . . ?
O3 Cu2 O2S 95.83(12) . . ?
O5 Cu2 Cu1 83.88(8) 3_656 . ?
O5 Cu2 O2 169.13(12) 3_656 . ?
O5 Cu2 O2S 94.35(12) 3_656 . ?
O5 Cu2 O3 88.38(15) 3_656 . ?
O5 Cu2 O7 90.29(16) 3_656 3_656 ?
O7 Cu2 Cu1 82.59(8) 3_656 . ?
O7 Cu2 O2S 98.41(12) 3_656 . ?
O7 Cu2 O3 165.76(12) 3_656 . ?
C1 O1 Cu1 124.2(3) . . ?
C2S O1S Cu1 121.1(4) . . ?
C1 O2 Cu2 120.4(3) . . ?
Cu2 O2S H2SA 113(3) . . ?
Cu2 O2S H2SB 127(4) . . ?
H2SA O2S H2SB 97(2) . . ?
C27 O3 Cu2 124.0(3) . . ?
C27 O4 Cu1 122.8(2) . . ?
C26 O5 Cu2 123.3(3) . 3_656 ?
C26 O6 Cu1 122.9(3) . 3_656 ?
C52 O7 Cu2 124.4(2) . 3_656 ?
C52 O8 Cu1 122.0(2) . 3_656 ?
C8 N1 C4 118.8(5) . . ?
C9 N1 C4 127.7(5) . . ?
C9 N1 C8 113.5(4) . . ?
C4A N1 C8 132.7(8) . . ?
C4A N1 C9 113.8(8) . . ?
C2S N1S C1S 114.1(7) . . ?
C2S N1S C4S 129.4(8) . . ?
C4S N1S C1S 116.1(7) . . ?
C18 N2 C19 113.6(4) . . ?
C18 N2 C20 123.4(4) . . ?
C19 N2 C20 122.7(4) . . ?
C34 N3 C32 120.6(4) . . ?
C35 N3 C32 126.0(4) . . ?
C35 N3 C34 113.3(4) . . ?
C44 N4 C45 113.8(3) . . ?
C44 N4 C46 123.1(3) . . ?
C45 N4 C46 123.0(3) . . ?
O1 C1 O2 127.1(4) . . ?
O1 C1 C2 115.0(4) . . ?
O1 C1 C2A 122.4(6) . . ?
O2 C1 C2 117.6(4) . . ?
O2 C1 C2A 110.2(6) . . ?
N1S C1S H1SA 109.5 . . ?
N1S C1S H1SB 109.5 . . ?
N1S C1S H1SC 109.5 . . ?
H1SA C1S H1SB 109.5 . . ?
H1SA C1S H1SC 109.5 . . ?
H1SB C1S H1SC 109.5 . . ?
C3 C2 C1 117.4(6) . . ?
C7 C2 C1 123.0(6) . . ?
C7 C2 C3 119.6(7) . . ?
C14S N4S C16S 119.9(9) . . ?
C14S N4S C15S 116.5(9) . . ?
C15S N4S C16S 119.1(11) . . ?
O4S C10S C12S 117.6(16) . . ?
O4S C10S N3S 127.0(15) . . ?
N3S C10S C12S 114.4(16) . . ?
C6S N2S C8S 123.5(11) . . ?
C6S N2S C7S 128.0(9) . . ?
C8S N2S C7S 108.5(9) . . ?
O3S C6S N2S 153.8(13) . . ?
O3S C6S C5S 115.7(11) . . ?
N2S C6S C5S 90.3(10) . . ?
C10S C12S H12A 109.5 . . ?
C10S C12S H12B 109.5 . . ?
C10S C12S H12C 109.5 . . ?
H12A C12S H12B 109.5 . . ?
H12A C12S H12C 109.5 . . ?
H12B C12S H12C 109.5 . . ?
H13A C13S H13B 109.5 . . ?
H13A C13S H13C 109.5 . . ?
H13B C13S H13C 109.5 . . ?
C14S C13S H13A 109.5 . . ?
C14S C13S H13B 109.5 . . ?
C14S C13S H13C 109.5 . . ?
O5S C14S N4S 121.8(8) . . ?
O5S C14S C13S 125.6(8) . . ?
N4S C14S C13S 112.4(8) . . ?
N4S C16S H16A 109.5 . . ?
N4S C16S H16B 109.5 . . ?
N4S C16S H16C 109.5 . . ?
H16A C16S H16B 109.5 . . ?
H16A C16S H16C 109.5 . . ?
H16B C16S H16C 109.5 . . ?
O1S C2S N1S 123.7(7) . . ?
O1S C2S C3S 122.0(6) . . ?
N1S C2S C3S 114.2(7) . . ?
C6S C5S H5SA 109.5 . . ?
C6S C5S H5SB 109.5 . . ?
C6S C5S H5SC 109.5 . . ?
H5SA C5S H5SB 109.5 . . ?
H5SA C5S H5SC 109.5 . . ?
H5SB C5S H5SC 109.5 . . ?
C2 C3 H3 119.5 . . ?
C4 C3 C2 121.0(7) . . ?
C4 C3 H3 119.5 . . ?
N2S C8S H8SA 109.5 . . ?
N2S C8S H8SB 109.5 . . ?
N2S C8S H8SC 109.5 . . ?
H8SA C8S H8SB 109.5 . . ?
H8SA C8S H8SC 109.5 . . ?
H8SB C8S H8SC 109.5 . . ?
N2S C7S H7SA 109.5 . . ?
N2S C7S H7SB 109.5 . . ?
N2S C7S H7SC 109.5 . . ?
H7SA C7S H7SB 109.5 . . ?
H7SA C7S H7SC 109.5 . . ?
H7SB C7S H7SC 109.5 . . ?
H3MA C3M H3MB 109.5 . . ?
H3MA C3M H3MC 109.5 . . ?
H3MB C3M H3MC 109.5 . . ?
C29 C3M H3MA 109.5 . . ?
C29 C3M H3MB 109.5 . . ?
C29 C3M H3MC 109.5 . . ?
C2S C3S H3SA 109.5 . . ?
C2S C3S H3SB 109.5 . . ?
C2S C3S H3SC 109.5 . . ?
H3SA C3S H3SB 109.5 . . ?
H3SA C3S H3SC 109.5 . . ?
H3SB C3S H3SC 109.5 . . ?
C3 C4 N1 120.8(6) . . ?
C3 C4 C5 120.0(7) . . ?
C5 C4 N1 119.1(7) . . ?
H4MA C4M H4MB 109.5 . . ?
H4MA C4M H4MC 109.5 . . ?
H4MB C4M H4MC 109.5 . . ?
C49 C4M H4MA 109.5 . . ?
C49 C4M H4MB 109.5 . . ?
C49 C4M H4MC 109.5 . . ?
N1S C4S H4SA 109.5 . . ?
N1S C4S H4SB 109.5 . . ?
N1S C4S H4SC 109.5 . . ?
H4SA C4S H4SB 109.5 . . ?
H4SA C4S H4SC 109.5 . . ?
H4SB C4S H4SC 109.5 . . ?
C4 C5 H5 120.2 . . ?
C4 C5 C6 119.5(9) . . ?
C6 C5 H5 120.2 . . ?
C5 C6 H6 119.9 . . ?
C5 C6 C7 120.2(9) . . ?
C7 C6 H6 119.9 . . ?
C2 C7 C6 119.3(8) . . ?
C2 C7 C1M 124.3(13) . . ?
C6 C7 C1M 116.3(13) . . ?
O9 C8 N1 123.0(5) . . ?
O9 C8 C10 127.9(5) . . ?
N1 C8 C10 109.1(4) . . ?
O10 C9 N1 121.5(6) . . ?
O10 C9 C11 130.4(6) . . ?
N1 C9 C11 108.0(4) . . ?
C8 C10 H10 109.9 . . ?
C8 C10 C11 104.1(4) . . ?
C8 C10 C15 112.6(4) . . ?
C11 C10 H10 109.9 . . ?
C11 C10 C15 110.4(4) . . ?
C15 C10 H10 109.9 . . ?
C9 C11 H11 110.6 . . ?
C9 C11 C12 109.9(4) . . ?
C10 C11 C9 105.3(4) . . ?
C10 C11 H11 110.6 . . ?
C10 C11 C12 109.8(4) . . ?
C12 C11 H11 110.6 . . ?
C11 C12 H12 112.2 . . ?
C13 C12 C11 105.1(4) . . ?
C13 C12 H12 112.2 . . ?
C17 C12 C11 107.5(4) . . ?
C17 C12 H12 112.2 . . ?
C17 C12 C13 107.2(4) . . ?
C12 C13 H13 110.4 . . ?
C14 C13 C12 110.7(4) . . ?
C14 C13 H13 110.4 . . ?
C14 C13 C19 104.8(4) . . ?
C19 C13 C12 110.0(4) . . ?
C19 C13 H13 110.4 . . ?
C13 C14 H14 110.2 . . ?
C13 C14 C15 109.7(4) . . ?
C15 C14 H14 110.2 . . ?
C18 C14 C13 105.7(4) . . ?
C18 C14 H14 110.2 . . ?
C18 C14 C15 110.8(4) . . ?
C10 C15 C14 105.6(4) . . ?
C10 C15 H15 111.4 . . ?
C14 C15 H15 111.4 . . ?
C16 C15 C10 108.8(4) . . ?
C16 C15 C14 107.9(4) . . ?
C16 C15 H15 111.4 . . ?
C15 C16 H16 122.4 . . ?
C17 C16 C15 115.2(4) . . ?
C17 C16 H16 122.4 . . ?
C12 C17 H17 122.6 . . ?
C16 C17 C12 114.8(4) . . ?
C16 C17 H17 122.6 . . ?
O11 C18 N2 124.1(5) . . ?
O11 C18 C14 127.6(5) . . ?
N2 C18 C14 108.3(4) . . ?
O12 C19 N2 125.3(5) . . ?
O12 C19 C13 127.1(5) . . ?
N2 C19 C13 107.5(4) . . ?
C21 C20 N2 119.6(4) . . ?
C25 C20 N2 118.7(4) . . ?
C25 C20 C21 121.7(5) . . ?
C20 C21 H21 120.8 . . ?
C20 C21 C22 118.5(5) . . ?
C22 C21 H21 120.8 . . ?
C21 C22 H22 119.5 . . ?
C23 C22 C21 121.0(4) . . ?
C23 C22 H22 119.5 . . ?
C22 C23 H23 118.5 . . ?
C22 C23 C24 120.3(5) . . ?
C22 C23 C2M 114.7(13) . . ?
C24 C23 H23 121.3 . . ?
C2M C23 C24 124.2(13) . . ?
C23 C24 C25 119.4(4) . . ?
C23 C24 C26 121.7(4) . . ?
C25 C24 C26 118.8(3) . . ?
C20 C25 C24 119.1(4) . . ?
C20 C25 H25 120.5 . . ?
C24 C25 H25 120.5 . . ?
O5 C26 C24 116.9(3) . . ?
O6 C26 O5 125.5(4) . . ?
O6 C26 C24 117.6(3) . . ?
O3 C27 O4 125.2(4) . . ?
O3 C27 C28 117.4(3) . . ?
O4 C27 C28 117.4(3) . . ?
C29 C28 C27 122.1(4) . . ?
C33 C28 C27 117.9(3) . . ?
C33 C28 C29 120.1(4) . . ?
C28 C29 C3M 128.7(6) . . ?
C28 C29 H29 121.9 . . ?
C30 C29 C3M 111.8(6) . . ?
C30 C29 C28 119.4(4) . . ?
C30 C29 H29 118.8 . . ?
C29 C30 H30 119.5 . . ?
C31 C30 C29 120.9(4) . . ?
C31 C30 H30 119.5 . . ?
C30 C31 H31 120.6 . . ?
C30 C31 C32 118.9(4) . . ?
C32 C31 H31 120.6 . . ?
C31 C32 N3 120.4(4) . . ?
C33 C32 N3 118.6(3) . . ?
C33 C32 C31 121.0(4) . . ?
C28 C33 C32 119.8(3) . . ?
C28 C33 H33 120.1 . . ?
C32 C33 H33 120.1 . . ?
O13 C34 N3 126.2(4) . . ?
O13 C34 C36 127.1(4) . . ?
N3 C34 C36 106.6(4) . . ?
O14 C35 N3 124.0(4) . . ?
O14 C35 C37 127.3(5) . . ?
N3 C35 C37 108.7(4) . . ?
C34 C36 H36 110.2 . . ?
C34 C36 C41 109.6(4) . . ?
C37 C36 C34 106.3(4) . . ?
C37 C36 H36 110.2 . . ?
C37 C36 C41 110.4(3) . . ?
C41 C36 H36 110.2 . . ?
C35 C37 H37 110.6 . . ?
C35 C37 C38 109.5(4) . . ?
C36 C37 C35 105.1(4) . . ?
C36 C37 H37 110.6 . . ?
C36 C37 C38 110.3(3) . . ?
C38 C37 H37 110.6 . . ?
C37 C38 H38 111.9 . . ?
C37 C38 C39 105.0(4) . . ?
C39 C38 H38 111.9 . . ?
C43 C38 C37 107.8(3) . . ?
C43 C38 H38 111.9 . . ?
C43 C38 C39 107.9(3) . . ?
C38 C39 H39 110.5 . . ?
C40 C39 C38 109.2(3) . . ?
C40 C39 H39 110.5 . . ?
C40 C39 C44 105.3(3) . . ?
C44 C39 C38 110.8(4) . . ?
C44 C39 H39 110.5 . . ?
C39 C40 H40 110.1 . . ?
C39 C40 C41 111.0(3) . . ?
C39 C40 C45 105.6(3) . . ?
C41 C40 H40 110.1 . . ?
C45 C40 H40 110.1 . . ?
C45 C40 C41 109.8(4) . . ?
C36 C41 H41 112.0 . . ?
C40 C41 C36 105.5(4) . . ?
C40 C41 H41 112.0 . . ?
C42 C41 C36 106.4(3) . . ?
C42 C41 C40 108.5(3) . . ?
C42 C41 H41 112.0 . . ?
C41 C42 H42 121.8 . . ?
C43 C42 C41 116.4(4) . . ?
C43 C42 H42 121.8 . . ?
C38 C43 H43 122.9 . . ?
C42 C43 C38 114.2(4) . . ?
C42 C43 H43 122.9 . . ?
O16 C44 N4 125.3(4) . . ?
O16 C44 C39 127.6(4) . . ?
N4 C44 C39 107.1(3) . . ?
O15 C45 N4 124.5(4) . . ?
O15 C45 C40 127.7(4) . . ?
N4 C45 C40 107.8(3) . . ?
C47 C46 N4 118.5(3) . . ?
C51 C46 N4 120.1(3) . . ?
C51 C46 C47 121.4(4) . . ?
C46 C47 H47 120.6 . . ?
C48 C47 C46 118.8(4) . . ?
C48 C47 H47 120.6 . . ?
C47 C48 H48 119.5 . . ?
C47 C48 C49 121.0(4) . . ?
C49 C48 H48 119.5 . . ?
C48 C49 C4M 112.3(6) . . ?
C48 C49 H49 119.5 . . ?
C50 C49 C4M 127.9(6) . . ?
C50 C49 C48 118.9(4) . . ?
C50 C49 H49 121.5 . . ?
C49 C50 C51 120.2(4) . . ?
C49 C50 C52 122.0(4) . . ?
C51 C50 C52 117.7(3) . . ?
C46 C51 C50 119.6(3) . . ?
C46 C51 H51 120.2 . . ?
C50 C51 H51 120.2 . . ?
O7 C52 O8 125.5(3) . . ?
O7 C52 C50 117.5(3) . . ?
O8 C52 C50 116.9(3) . . ?
N4S C15S H15A 109.5 . . ?
N4S C15S H15B 109.5 . . ?
N4S C15S H15C 109.5 . . ?
H15A C15S H15B 109.5 . . ?
H15A C15S H15C 109.5 . . ?
H15B C15S H15C 109.5 . . ?
C18S N5S C20S 110.0(11) . . ?
C19S N5S C18S 140.4(11) . . ?
C19S N5S C20S 109.6(10) . . ?
C10S N3S C11S 130(2) . . ?
C10S N3S C9S 106.6(19) . . ?
C9S N3S C11S 123(2) . . ?
H17A C17S H17B 109.5 . . ?
H17A C17S H17C 109.5 . . ?
H17B C17S H17C 109.5 . . ?
C18S C17S H17A 109.5 . . ?
C18S C17S H17B 109.5 . . ?
C18S C17S H17C 109.5 . . ?
N5S C18S C17S 105.7(13) . . ?
O6S C18S N5S 125.7(12) . . ?
O6S C18S C17S 128.6(14) . . ?
N5S C19S H19A 109.5 . . ?
N5S C19S H19B 109.5 . . ?
N5S C19S H19C 109.5 . . ?
H19A C19S H19B 109.5 . . ?
H19A C19S H19C 109.5 . . ?
H19B C19S H19C 109.5 . . ?
N5S C20S H20A 109.5 . . ?
N5S C20S H20B 109.5 . . ?
N5S C20S H20C 109.5 . . ?
H20A C20S H20B 109.5 . . ?
H20A C20S H20C 109.5 . . ?
H20B C20S H20C 109.5 . . ?
N3S C11S H11A 109.5 . . ?
N3S C11S H11B 109.5 . . ?
N3S C11S H11C 109.5 . . ?
H11A C11S H11B 109.5 . . ?
H11A C11S H11C 109.5 . . ?
H11B C11S H11C 109.5 . . ?
N3S C9S H9SA 109.5 . . ?
N3S C9S H9SB 109.5 . . ?
N3S C9S H9SC 109.5 . . ?
H9SA C9S H9SB 109.5 . . ?
H9SA C9S H9SC 109.5 . . ?
H9SB C9S H9SC 109.5 . . ?
C14T N4T C13T 117.7(13) . . ?
C14T N4T C16T 119.9(9) . . ?
C13T N4T C16T 118.3(13) . . ?
N4T C14T C15T 117.3(8) . . ?
O5T C14T N4T 123.0(8) . . ?
O5T C14T C15T 117.1(9) . . ?
N4T C13T H13D 109.5 . . ?
N4T C13T H13E 109.5 . . ?
N4T C13T H13F 109.5 . . ?
H13D C13T H13E 109.5 . . ?
H13D C13T H13F 109.5 . . ?
H13E C13T H13F 109.5 . . ?
C14T C15T H15D 109.5 . . ?
C14T C15T H15E 109.5 . . ?
C14T C15T H15F 109.5 . . ?
H15D C15T H15E 109.5 . . ?
H15D C15T H15F 109.5 . . ?
H15E C15T H15F 109.5 . . ?
N4T C16T H16D 109.5 . . ?
N4T C16T H16E 109.5 . . ?
N4T C16T H16F 109.5 . . ?
H16D C16T H16E 109.5 . . ?
H16D C16T H16F 109.5 . . ?
H16E C16T H16F 109.5 . . ?
N3T C10T C9T 110.4(13) . . ?
O4T C10T N3T 118.7(14) . . ?
O4T C10T C9T 130.8(15) . . ?
H12D C12T H12E 109.5 . . ?
H12D C12T H12F 109.5 . . ?
H12E C12T H12F 109.5 . . ?
N3T C12T H12D 109.5 . . ?
N3T C12T H12E 109.5 . . ?
N3T C12T H12F 109.5 . . ?
C10T N3T C12T 120.3(13) . . ?
C10T N3T C11T 124.6(13) . . ?
C12T N3T C11T 114.4(13) . . ?
N3T C11T H11D 109.5 . . ?
N3T C11T H11E 109.5 . . ?
N3T C11T H11F 109.5 . . ?
H11D C11T H11E 109.5 . . ?
H11D C11T H11F 109.5 . . ?
H11E C11T H11F 109.5 . . ?
C10T C9T H9TA 109.5 . . ?
C10T C9T H9TB 109.5 . . ?
C10T C9T H9TC 109.5 . . ?
H9TA C9T H9TB 109.5 . . ?
H9TA C9T H9TC 109.5 . . ?
H9TB C9T H9TC 109.5 . . ?
O3T C6T N2T 113.4(8) . . ?
O3T C6T C8T 119.1(8) . . ?
N2T C6T C8T 127.5(9) . . ?
C6T N2T C5T 110.1(8) . . ?
C6T N2T C7T 116.0(8) . . ?
C7T N2T C5T 133.9(9) . . ?
C6T C8T H8TA 109.5 . . ?
C6T C8T H8TB 109.5 . . ?
C6T C8T H8TC 109.5 . . ?
H8TA C8T H8TB 109.5 . . ?
H8TA C8T H8TC 109.5 . . ?
H8TB C8T H8TC 109.5 . . ?
N2T C5T H5TA 109.5 . . ?
N2T C5T H5TB 109.5 . . ?
N2T C5T H5TC 109.5 . . ?
H5TA C5T H5TB 109.5 . . ?
H5TA C5T H5TC 109.5 . . ?
H5TB C5T H5TC 109.5 . . ?
N2T C7T H7TA 109.5 . . ?
N2T C7T H7TB 109.5 . . ?
N2T C7T H7TC 109.5 . . ?
H7TA C7T H7TB 109.5 . . ?
H7TA C7T H7TC 109.5 . . ?
H7TB C7T H7TC 109.5 . . ?
C19T N5T C17T 116.9(12) . . ?
C18T N5T C19T 115.8(12) . . ?
C18T N5T C17T 127.1(11) . . ?
N5T C19T H19D 109.5 . . ?
N5T C19T H19E 109.5 . . ?
N5T C19T H19F 109.5 . . ?
H19D C19T H19E 109.5 . . ?
H19D C19T H19F 109.5 . . ?
H19E C19T H19F 109.5 . . ?
N5T C17T H17D 109.5 . . ?
N5T C17T H17E 109.5 . . ?
N5T C17T H17F 109.5 . . ?
H17D C17T H17E 109.5 . . ?
H17D C17T H17F 109.5 . . ?
H17E C17T H17F 109.5 . . ?
N5T C18T C20T 121.9(15) . . ?
O6T C18T N5T 115.3(12) . . ?
O6T C18T C20T 119.5(13) . . ?
C18T C20T H20D 109.5 . . ?
C18T C20T H20E 109.5 . . ?
C18T C20T H20F 109.5 . . ?
H20D C20T H20E 109.5 . . ?
H20D C20T H20F 109.5 . . ?
H20E C20T H20F 109.5 . . ?
N8S C22S C21S 127.9(13) . . ?
O8S C22S N8S 110.2(12) . . ?
O8S C22S C21S 121.6(12) . . ?
C22S N8S C24S 119.2(15) . . ?
C22S N8S C23S 130.3(16) . . ?
C23S N8S C24S 109.9(12) . . ?
C22S C21S H21A 109.5 . . ?
C22S C21S H21B 109.5 . . ?
C22S C21S H21C 109.5 . . ?
H21A C21S H21B 109.5 . . ?
H21A C21S H21C 109.5 . . ?
H21B C21S H21C 109.5 . . ?
N8S C24S H24A 109.5 . . ?
N8S C24S H24B 109.5 . . ?
N8S C24S H24C 109.5 . . ?
H24A C24S H24B 109.5 . . ?
H24A C24S H24C 109.5 . . ?
H24B C24S H24C 109.5 . . ?
N8S C23S H23A 109.5 . . ?
N8S C23S H23B 109.5 . . ?
N8S C23S H23C 109.5 . . ?
H23A C23S H23B 109.5 . . ?
H23A C23S H23C 109.5 . . ?
H23B C23S H23C 109.5 . . ?
C4A C5A H5A 120.1 . . ?
C6A C5A H5A 120.1 . . ?
C6A C5A C4A 119.7(15) . . ?
C2A C3A H3A 119.8 . . ?
C4A C3A H3A 119.8 . . ?
C4A C3A C2A 120.4(13) . . ?
C3A C2A C1 125.1(11) . . ?
C3A C2A C7A 119.4(13) . . ?
C7A C2A C1 115.1(10) . . ?
N1 C4A C5A 118.7(12) . . ?
N1 C4A C3A 120.8(12) . . ?
C3A C4A C5A 120.0(13) . . ?
C2A C7A H7A 119.9 . . ?
C6A C7A C2A 120.2(14) . . ?
C6A C7A H7A 119.9 . . ?
C5A C6A H6A 119.9 . . ?
C7A C6A C5A 120.3(16) . . ?
C7A C6A H6A 119.9 . . ?
C23 C2M H2MA 109.5 . . ?
C23 C2M H2MB 109.5 . . ?
C23 C2M H2MC 109.5 . . ?
H2MA C2M H2MB 109.5 . . ?
H2MA C2M H2MC 109.5 . . ?
H2MB C2M H2MC 109.5 . . ?
C7 C1M H1MA 109.5 . . ?
C7 C1M H1MB 109.5 . . ?
C7 C1M H1MC 109.5 . . ?
H1MA C1M H1MB 109.5 . . ?
H1MA C1M H1MC 109.5 . . ?
H1MB C1M H1MC 109.5 . . ?

loop_
_geom_bond_atom_site_label_1
_geom_bond_atom_site_label_2
_geom_bond_distance
_geom_bond_site_symmetry_2
_geom_bond_publ_flag
Cu1 Cu2 2.6403(7) . ?
Cu1 O1 1.967(3) . ?
Cu1 O1S 2.133(3) . ?
Cu1 O4 1.956(3) . ?
Cu1 O6 1.969(3) 3_656 ?
Cu1 O8 1.953(3) 3_656 ?
Cu2 O2 1.967(3) . ?
Cu2 O2S 2.143(3) . ?
Cu2 O3 1.973(3) . ?
Cu2 O5 1.958(3) 3_656 ?
Cu2 O7 1.971(3) 3_656 ?
O4S C10S 1.248(9) . ?
O1 C1 1.227(5) . ?
O1S C2S 1.251(8) . ?
O2 C1 1.261(5) . ?
O2S H2SA 0.881(10) . ?
O2S H2SB 0.882(10) . ?
O3 C27 1.249(5) . ?
O4 C27 1.258(5) . ?
O5 C26 1.265(5) . ?
O6 C26 1.244(5) . ?
O7 C52 1.245(5) . ?
O8 C52 1.258(4) . ?
O9 C8 1.227(7) . ?
O10 C9 1.217(7) . ?
O11 C18 1.219(6) . ?
O12 C19 1.202(7) . ?
O13 C34 1.216(6) . ?
O14 C35 1.208(6) . ?
O15 C45 1.210(6) . ?
O16 C44 1.194(5) . ?
N1 C4 1.520(9) . ?
N1 C8 1.389(6) . ?
N1 C9 1.350(7) . ?
N1 C4A 1.273(15) . ?
N1S C1S 1.517(11) . ?
N1S C2S 1.301(9) . ?
N1S C4S 1.450(11) . ?
N2 C18 1.381(6) . ?
N2 C19 1.382(7) . ?
N2 C20 1.434(6) . ?
N3 C32 1.435(5) . ?
N3 C34 1.421(6) . ?
N3 C35 1.341(6) . ?
N4 C44 1.383(5) . ?
N4 C45 1.387(5) . ?
N4 C46 1.436(5) . ?
C1 C2 1.475(8) . ?
C1 C2A 1.568(14) . ?
C1S H1SA 0.9800 . ?
C1S H1SB 0.9800 . ?
C1S H1SC 0.9800 . ?
C2 C3 1.385(9) . ?
C2 C7 1.358(11) . ?
O3S C6S 1.254(9) . ?
O5S C14S 1.243(8) . ?
N4S C14S 1.342(8) . ?
N4S C16S 1.485(9) . ?
N4S C15S 1.480(9) . ?
C10S C12S 1.518(10) . ?
C10S N3S 1.326(9) . ?
N2S C6S 1.346(8) . ?
N2S C8S 1.459(9) . ?
N2S C7S 1.479(8) . ?
C6S C5S 1.547(9) . ?
C12S H12A 0.9800 . ?
C12S H12B 0.9800 . ?
C12S H12C 0.9800 . ?
C13S H13A 0.9800 . ?
C13S H13B 0.9800 . ?
C13S H13C 0.9800 . ?
C13S C14S 1.533(8) . ?
C16S H16A 0.9800 . ?
C16S H16B 0.9800 . ?
C16S H16C 0.9800 . ?
C2S C3S 1.507(10) . ?
C5S H5SA 0.9800 . ?
C5S H5SB 0.9800 . ?
C5S H5SC 0.9800 . ?
C3 H3 0.9500 . ?
C3 C4 1.358(11) . ?
C8S H8SA 0.9800 . ?
C8S H8SB 0.9800 . ?
C8S H8SC 0.9800 . ?
C7S H7SA 0.9800 . ?
C7S H7SB 0.9800 . ?
C7S H7SC 0.9800 . ?
C3M H3MA 0.9800 . ?
C3M H3MB 0.9800 . ?
C3M H3MC 0.9800 . ?
C3M C29 1.496(13) . ?
C3S H3SA 0.9800 . ?
C3S H3SB 0.9800 . ?
C3S H3SC 0.9800 . ?
C4 C5 1.363(12) . ?
C4M H4MA 0.9800 . ?
C4M H4MB 0.9800 . ?
C4M H4MC 0.9800 . ?
C4M C49 1.622(10) . ?
C4S H4SA 0.9800 . ?
C4S H4SB 0.9800 . ?
C4S H4SC 0.9800 . ?
C5 H5 0.9500 . ?
C5 C6 1.382(13) . ?
C6 H6 0.9500 . ?
C6 C7 1.394(13) . ?
C7 C1M 1.55(3) . ?
C8 C10 1.500(7) . ?
C9 C11 1.527(8) . ?
C10 H10 1.0000 . ?
C10 C11 1.523(7) . ?
C10 C15 1.527(7) . ?
C11 H11 1.0000 . ?
C11 C12 1.562(7) . ?
C12 H12 1.0000 . ?
C12 C13 1.553(8) . ?
C12 C17 1.523(7) . ?
C13 H13 1.0000 . ?
C13 C14 1.512(7) . ?
C13 C19 1.532(7) . ?
C14 H14 1.0000 . ?
C14 C15 1.557(7) . ?
C14 C18 1.505(7) . ?
C15 H15 1.0000 . ?
C15 C16 1.497(6) . ?
C16 H16 0.9500 . ?
C16 C17 1.307(7) . ?
C17 H17 0.9500 . ?
C20 C21 1.390(7) . ?
C20 C25 1.379(6) . ?
C21 H21 0.9500 . ?
C21 C22 1.394(9) . ?
C22 H22 0.9500 . ?
C22 C23 1.367(8) . ?
C23 H23 0.9432 . ?
C23 C24 1.401(6) . ?
C23 C2M 1.39(3) . ?
C24 C25 1.403(6) . ?
C24 C26 1.483(5) . ?
C25 H25 0.9500 . ?
C27 C28 1.498(5) . ?
C28 C29 1.395(5) . ?
C28 C33 1.382(5) . ?
C29 H29 0.9401 . ?
C29 C30 1.395(7) . ?
C30 H30 0.9500 . ?
C30 C31 1.382(6) . ?
C31 H31 0.9500 . ?
C31 C32 1.391(6) . ?
C32 C33 1.387(6) . ?
C33 H33 0.9500 . ?
C34 C36 1.504(6) . ?
C35 C37 1.522(6) . ?
C36 H36 1.0000 . ?
C36 C37 1.489(8) . ?
C36 C41 1.559(6) . ?
C37 H37 1.0000 . ?
C37 C38 1.558(6) . ?
C38 H38 1.0000 . ?
C38 C39 1.560(6) . ?
C38 C43 1.510(6) . ?
C39 H39 1.0000 . ?
C39 C40 1.508(7) . ?
C39 C44 1.532(5) . ?
C40 H40 1.0000 . ?
C40 C41 1.542(6) . ?
C40 C45 1.512(6) . ?
C41 H41 1.0000 . ?
C41 C42 1.482(6) . ?
C42 H42 0.9500 . ?
C42 C43 1.296(6) . ?
C43 H43 0.9500 . ?
C46 C47 1.394(5) . ?
C46 C51 1.362(5) . ?
C47 H47 0.9500 . ?
C47 C48 1.377(6) . ?
C48 H48 0.9500 . ?
C48 C49 1.400(7) . ?
C49 H49 0.9427 . ?
C49 C50 1.387(6) . ?
C50 C51 1.402(5) . ?
C50 C52 1.500(5) . ?
C51 H51 0.9500 . ?
C15S H15A 0.9800 . ?
C15S H15B 0.9800 . ?
C15S H15C 0.9800 . ?
N5S C18S 1.309(15) . ?
N5S C19S 1.306(15) . ?
N5S C20S 1.491(17) . ?
N3S C11S 1.475(10) . ?
N3S C9S 1.473(10) . ?
O6S C18S 1.278(15) . ?
C17S H17A 0.9800 . ?
C17S H17B 0.9800 . ?
C17S H17C 0.9800 . ?
C17S C18S 1.47(2) . ?
C19S H19A 0.9800 . ?
C19S H19B 0.9800 . ?
C19S H19C 0.9800 . ?
C20S H20A 0.9800 . ?
C20S H20B 0.9800 . ?
C20S H20C 0.9800 . ?
C11S H11A 0.9800 . ?
C11S H11B 0.9800 . ?
C11S H11C 0.9800 . ?
C9S H9SA 0.9800 . ?
C9S H9SB 0.9800 . ?
C9S H9SC 0.9800 . ?
N4T C14T 1.352(8) . ?
N4T C13T 1.470(10) . ?
N4T C16T 1.477(9) . ?
C14T O5T 1.256(8) . ?
C14T C15T 1.526(9) . ?
C13T H13D 0.9800 . ?
C13T H13E 0.9800 . ?
C13T H13F 0.9800 . ?
C15T H15D 0.9800 . ?
C15T H15E 0.9800 . ?
C15T H15F 0.9800 . ?
C16T H16D 0.9800 . ?
C16T H16E 0.9800 . ?
C16T H16F 0.9800 . ?
C10T N3T 1.337(9) . ?
C10T O4T 1.238(9) . ?
C10T C9T 1.528(10) . ?
C12T H12D 0.9800 . ?
C12T H12E 0.9800 . ?
C12T H12F 0.9800 . ?
C12T N3T 1.475(9) . ?
N3T C11T 1.487(9) . ?
C11T H11D 0.9800 . ?
C11T H11E 0.9800 . ?
C11T H11F 0.9800 . ?
C9T H9TA 0.9800 . ?
C9T H9TB 0.9800 . ?
C9T H9TC 0.9800 . ?
C6T O3T 1.276(8) . ?
C6T N2T 1.364(9) . ?
C6T C8T 1.506(9) . ?
N2T C5T 1.513(9) . ?
N2T C7T 1.481(8) . ?
C8T H8TA 0.9800 . ?
C8T H8TB 0.9800 . ?
C8T H8TC 0.9800 . ?
C5T H5TA 0.9800 . ?
C5T H5TB 0.9800 . ?
C5T H5TC 0.9800 . ?
C7T H7TA 0.9800 . ?
C7T H7TB 0.9800 . ?
C7T H7TC 0.9800 . ?
N5T C19T 1.445(9) . ?
N5T C17T 1.466(9) . ?
N5T C18T 1.342(9) . ?
C19T H19D 0.9800 . ?
C19T H19E 0.9800 . ?
C19T H19F 0.9800 . ?
O6T C18T 1.282(9) . ?
C17T H17D 0.9800 . ?
C17T H17E 0.9800 . ?
C17T H17F 0.9800 . ?
C18T C20T 1.524(10) . ?
C20T H20D 0.9800 . ?
C20T H20E 0.9800 . ?
C20T H20F 0.9800 . ?
C22S N8S 1.320(9) . ?
C22S C21S 1.504(9) . ?
C22S O8S 1.250(9) . ?
N8S C24S 1.468(10) . ?
N8S C23S 1.462(10) . ?
C21S H21A 0.9800 . ?
C21S H21B 0.9800 . ?
C21S H21C 0.9800 . ?
C24S H24A 0.9800 . ?
C24S H24B 0.9800 . ?
C24S H24C 0.9800 . ?
C23S H23A 0.9800 . ?
C23S H23B 0.9800 . ?
C23S H23C 0.9800 . ?
C5A H5A 0.9500 . ?
C5A C4A 1.46(2) . ?
C5A C6A 1.41(2) . ?
C3A H3A 0.9500 . ?
C3A C2A 1.418(18) . ?
C3A C4A 1.37(2) . ?
C2A C7A 1.456(19) . ?
C7A H7A 0.9500 . ?
C7A C6A 1.38(2) . ?
C6A H6A 0.9500 . ?
C2M H2MA 0.9800 . ?
C2M H2MB 0.9800 . ?
C2M H2MC 0.9800 . ?
C1M H1MA 0.9800 . ?
C1M H1MB 0.9800 . ?
C1M H1MC 0.9800 . ?

loop_
_geom_torsion_atom_site_label_1
_geom_torsion_atom_site_label_2
_geom_torsion_atom_site_label_3
_geom_torsion_atom_site_label_4
_geom_torsion
_geom_torsion_site_symmetry_1
_geom_torsion_site_symmetry_2
_geom_torsion_site_symmetry_3
_geom_torsion_site_symmetry_4
_geom_torsion_publ_flag
Cu1 O1 C1 O2 7.3(7) . . . . ?
Cu1 O1 C1 C2 -165.9(4) . . . . ?
Cu1 O1 C1 C2A -179.1(6) . . . . ?
Cu1 O1S C2S N1S -106.3(9) . . . . ?
Cu1 O1S C2S C3S 71.4(9) . . . . ?
Cu1 O4 C27 O3 -0.4(6) . . . . ?
Cu1 O4 C27 C28 179.2(3) . . . . ?
Cu1 O6 C26 O5 -6.4(6) 3_656 . . . ?
Cu1 O6 C26 C24 171.8(3) 3_656 . . . ?
Cu1 O8 C52 O7 5.3(6) 3_656 . . . ?
Cu1 O8 C52 C50 -174.6(3) 3_656 . . . ?
Cu2 O2 C1 O1 -4.7(6) . . . . ?
Cu2 O2 C1 C2 168.3(4) . . . . ?
Cu2 O2 C1 C2A -179.0(6) . . . . ?
Cu2 O3 C27 O4 3.3(6) . . . . ?
Cu2 O3 C27 C28 -176.3(3) . . . . ?
Cu2 O5 C26 O6 4.1(6) 3_656 . . . ?
Cu2 O5 C26 C24 -174.2(3) 3_656 . . . ?
Cu2 O7 C52 O8 -7.3(6) 3_656 . . . ?
Cu2 O7 C52 C50 172.6(3) 3_656 . . . ?
O4S C10S N3S C11S -173(3) . . . . ?
O4S C10S N3S C9S 7(3) . . . . ?
O1 C1 C2 C3 -172.7(6) . . . . ?
O1 C1 C2 C7 9.1(9) . . . . ?
O1 C1 C2A C3A 179.2(10) . . . . ?
O1 C1 C2A C7A 5.6(14) . . . . ?
O2 C1 C2 C3 13.4(8) . . . . ?
O2 C1 C2 C7 -164.8(7) . . . . ?
O2 C1 C2A C3A -6.2(14) . . . . ?
O2 C1 C2A C7A -179.8(10) . . . . ?
O3 C27 C28 C29 175.4(4) . . . . ?
O3 C27 C28 C33 -4.5(5) . . . . ?
O4 C27 C28 C29 -4.3(6) . . . . ?
O4 C27 C28 C33 175.8(4) . . . . ?
O9 C8 C10 C11 -178.8(5) . . . . ?
O9 C8 C10 C15 61.6(7) . . . . ?
O10 C9 C11 C10 -174.8(6) . . . . ?
O10 C9 C11 C12 -56.7(8) . . . . ?
O13 C34 C36 C37 176.0(4) . . . . ?
O13 C34 C36 C41 56.7(6) . . . . ?
O14 C35 C37 C36 179.1(5) . . . . ?
O14 C35 C37 C38 -62.4(6) . . . . ?
N1 C4 C5 C6 176.1(8) . . . . ?
N1 C8 C10 C11 0.1(5) . . . . ?
N1 C8 C10 C15 -119.5(4) . . . . ?
N1 C9 C11 C10 2.3(5) . . . . ?
N1 C9 C11 C12 120.4(4) . . . . ?
N2 C20 C21 C22 179.2(5) . . . . ?
N2 C20 C25 C24 -179.2(4) . . . . ?
N3 C32 C33 C28 177.6(4) . . . . ?
N3 C34 C36 C37 -2.6(4) . . . . ?
N3 C34 C36 C41 -121.8(4) . . . . ?
N3 C35 C37 C36 -0.8(5) . . . . ?
N3 C35 C37 C38 117.6(4) . . . . ?
N4 C46 C47 C48 -178.0(4) . . . . ?
N4 C46 C51 C50 -179.7(3) . . . . ?
C1 C2 C3 C4 -179.6(6) . . . . ?
C1 C2 C7 C6 -179.0(8) . . . . ?
C1 C2 C7 C1M -2.5(19) . . . . ?
C1 C2A C7A C6A 176.8(14) . . . . ?
C1S N1S C2S O1S 5.7(14) . . . . ?
C1S N1S C2S C3S -172.1(8) . . . . ?
C2 C3 C4 N1 -178.8(6) . . . . ?
C2 C3 C4 C5 2.6(12) . . . . ?
C12S C10S N3S C11S -5(4) . . . . ?
C12S C10S N3S C9S 175(2) . . . . ?
C16S N4S C14S O5S -171.4(11) . . . . ?
C16S N4S C14S C13S 13.2(16) . . . . ?
C3 C2 C7 C6 2.8(13) . . . . ?
C3 C2 C7 C1M 179.3(15) . . . . ?
C3 C4 C5 C6 -5.2(14) . . . . ?
C8S N2S C6S O3S -6(4) . . . . ?
C8S N2S C6S C5S -178.7(16) . . . . ?
C7S N2S C6S O3S 172(3) . . . . ?
C7S N2S C6S C5S -0.6(17) . . . . ?
C3M C29 C30 C31 177.0(9) . . . . ?
C4 N1 C8 O9 0.0(8) . . . . ?
C4 N1 C8 C10 -179.0(4) . . . . ?
C4 N1 C9 O10 -4.5(9) . . . . ?
C4 N1 C9 C11 178.1(5) . . . . ?
C4 C5 C6 C7 6.7(15) . . . . ?
C4M C49 C50 C51 -166.9(7) . . . . ?
C4M C49 C50 C52 9.5(9) . . . . ?
C4S N1S C2S O1S 178.0(11) . . . . ?
C4S N1S C2S C3S 0.2(16) . . . . ?
C5 C6 C7 C2 -5.5(15) . . . . ?
C5 C6 C7 C1M 177.7(15) . . . . ?
C7 C2 C3 C4 -1.4(12) . . . . ?
C8 N1 C4 C3 -105.1(7) . . . . ?
C8 N1 C4 C5 73.5(8) . . . . ?
C8 N1 C9 O10 175.0(5) . . . . ?
C8 N1 C9 C11 -2.4(6) . . . . ?
C8 N1 C4A C5A 83.6(15) . . . . ?
C8 N1 C4A C3A -87.7(15) . . . . ?
C8 C10 C11 C9 -1.4(5) . . . . ?
C8 C10 C11 C12 -119.6(4) . . . . ?
C8 C10 C15 C14 176.6(4) . . . . ?
C8 C10 C15 C16 60.9(5) . . . . ?
C9 N1 C4 C3 74.4(9) . . . . ?
C9 N1 C4 C5 -107.0(8) . . . . ?
C9 N1 C8 O9 -179.6(5) . . . . ?
C9 N1 C8 C10 1.5(5) . . . . ?
C9 N1 C4A C5A -96.2(14) . . . . ?
C9 N1 C4A C3A 92.6(14) . . . . ?
C9 C11 C12 C13 -177.1(4) . . . . ?
C9 C11 C12 C17 -63.1(5) . . . . ?
C10 C11 C12 C13 -61.7(5) . . . . ?
C10 C11 C12 C17 52.3(5) . . . . ?
C10 C15 C16 C17 55.7(6) . . . . ?
C11 C10 C15 C14 60.8(4) . . . . ?
C11 C10 C15 C16 -54.9(5) . . . . ?
C11 C12 C13 C14 59.5(5) . . . . ?
C11 C12 C13 C19 174.9(4) . . . . ?
C11 C12 C17 C16 -57.2(6) . . . . ?
C12 C13 C14 C15 1.9(5) . . . . ?
C12 C13 C14 C18 121.3(4) . . . . ?
C12 C13 C19 O12 54.4(8) . . . . ?
C12 C13 C19 N2 -122.1(4) . . . . ?
C13 C12 C17 C16 55.3(6) . . . . ?
C13 C14 C15 C10 -63.0(4) . . . . ?
C13 C14 C15 C16 53.2(5) . . . . ?
C13 C14 C18 O11 -179.4(4) . . . . ?
C13 C14 C18 N2 -1.7(5) . . . . ?
C14 C13 C19 O12 173.4(6) . . . . ?
C14 C13 C19 N2 -3.1(5) . . . . ?
C14 C15 C16 C17 -58.4(6) . . . . ?
C15 C10 C11 C9 119.6(4) . . . . ?
C15 C10 C11 C12 1.4(5) . . . . ?
C15 C14 C18 O11 -60.7(6) . . . . ?
C15 C14 C18 N2 117.0(4) . . . . ?
C15 C16 C17 C12 2.1(7) . . . . ?
C17 C12 C13 C14 -54.6(5) . . . . ?
C17 C12 C13 C19 60.7(5) . . . . ?
C18 N2 C19 O12 -174.4(6) . . . . ?
C18 N2 C19 C13 2.2(6) . . . . ?
C18 N2 C20 C21 -79.6(6) . . . . ?
C18 N2 C20 C25 98.7(5) . . . . ?
C18 C14 C15 C10 -179.3(3) . . . . ?
C18 C14 C15 C16 -63.0(5) . . . . ?
C19 N2 C18 O11 177.5(5) . . . . ?
C19 N2 C18 C14 -0.3(5) . . . . ?
C19 N2 C20 C21 107.0(6) . . . . ?
C19 N2 C20 C25 -74.7(6) . . . . ?
C19 C13 C14 C15 -116.6(4) . . . . ?
C19 C13 C14 C18 2.8(5) . . . . ?
C20 N2 C18 O11 3.5(7) . . . . ?
C20 N2 C18 C14 -174.3(4) . . . . ?
C20 N2 C19 O12 -0.4(9) . . . . ?
C20 N2 C19 C13 176.2(4) . . . . ?
C20 C21 C22 C23 -0.6(10) . . . . ?
C21 C20 C25 C24 -0.8(7) . . . . ?
C21 C22 C23 C24 0.2(10) . . . . ?
C21 C22 C23 C2M -169.7(15) . . . . ?
C22 C23 C24 C25 -0.1(8) . . . . ?
C22 C23 C24 C26 -177.2(5) . . . . ?
C23 C24 C25 C20 0.4(6) . . . . ?
C23 C24 C26 O5 168.3(4) . . . . ?
C23 C24 C26 O6 -10.1(6) . . . . ?
C25 C20 C21 C22 0.9(8) . . . . ?
C25 C24 C26 O5 -8.8(5) . . . . ?
C25 C24 C26 O6 172.8(4) . . . . ?
C26 C24 C25 C20 177.6(4) . . . . ?
C27 C28 C29 C3M 3.8(11) . . . . ?
C27 C28 C29 C30 179.6(5) . . . . ?
C27 C28 C33 C32 -179.4(4) . . . . ?
C28 C29 C30 C31 0.4(9) . . . . ?
C29 C28 C33 C32 0.7(6) . . . . ?
C29 C30 C31 C32 -0.6(9) . . . . ?
C30 C31 C32 N3 -177.6(5) . . . . ?
C30 C31 C32 C33 0.8(8) . . . . ?
C31 C32 C33 C28 -0.8(7) . . . . ?
C32 N3 C34 O13 -1.0(7) . . . . ?
C32 N3 C34 C36 177.6(3) . . . . ?
C32 N3 C35 O14 4.1(7) . . . . ?
C32 N3 C35 C37 -176.0(4) . . . . ?
C33 C28 C29 C3M -176.3(9) . . . . ?
C33 C28 C29 C30 -0.5(7) . . . . ?
C34 N3 C32 C31 109.9(5) . . . . ?
C34 N3 C32 C33 -68.5(5) . . . . ?
C34 N3 C35 O14 179.1(5) . . . . ?
C34 N3 C35 C37 -0.9(5) . . . . ?
C34 C36 C37 C35 2.1(4) . . . . ?
C34 C36 C37 C38 -115.8(4) . . . . ?
C34 C36 C41 C40 175.8(3) . . . . ?
C34 C36 C41 C42 60.7(5) . . . . ?
C35 N3 C32 C31 -75.3(6) . . . . ?
C35 N3 C32 C33 106.2(5) . . . . ?
C35 N3 C34 O13 -176.4(4) . . . . ?
C35 N3 C34 C36 2.2(5) . . . . ?
C35 C37 C38 C39 -178.5(3) . . . . ?
C35 C37 C38 C43 -63.6(5) . . . . ?
C36 C37 C38 C39 -63.3(4) . . . . ?
C36 C37 C38 C43 51.5(5) . . . . ?
C36 C41 C42 C43 57.5(5) . . . . ?
C37 C36 C41 C40 59.2(4) . . . . ?
C37 C36 C41 C42 -56.0(5) . . . . ?
C37 C38 C39 C40 60.5(4) . . . . ?
C37 C38 C39 C44 176.1(3) . . . . ?
C37 C38 C43 C42 -56.0(5) . . . . ?
C38 C39 C40 C41 1.4(5) . . . . ?
C38 C39 C40 C45 120.3(4) . . . . ?
C38 C39 C44 O16 57.8(5) . . . . ?
C38 C39 C44 N4 -122.6(4) . . . . ?
C39 C38 C43 C42 56.9(5) . . . . ?
C39 C40 C41 C36 -61.7(4) . . . . ?
C39 C40 C41 C42 52.0(5) . . . . ?
C39 C40 C45 O15 -175.2(5) . . . . ?
C39 C40 C45 N4 2.5(4) . . . . ?
C40 C39 C44 O16 175.8(4) . . . . ?
C40 C39 C44 N4 -4.6(4) . . . . ?
C40 C41 C42 C43 -55.6(5) . . . . ?
C41 C36 C37 C35 120.8(4) . . . . ?
C41 C36 C37 C38 2.9(5) . . . . ?
C41 C40 C45 O15 -55.5(6) . . . . ?
C41 C40 C45 N4 122.1(4) . . . . ?
C41 C42 C43 C38 -0.4(5) . . . . ?
C43 C38 C39 C40 -54.3(4) . . . . ?
C43 C38 C39 C44 61.3(4) . . . . ?
C44 N4 C45 O15 171.9(4) . . . . ?
C44 N4 C45 C40 -5.8(5) . . . . ?
C44 N4 C46 C47 69.6(5) . . . . ?
C44 N4 C46 C51 -110.2(4) . . . . ?
C44 C39 C40 C41 -117.7(4) . . . . ?
C44 C39 C40 C45 1.3(4) . . . . ?
C45 N4 C44 O16 -173.8(4) . . . . ?
C45 N4 C44 C39 6.6(4) . . . . ?
C45 N4 C46 C47 -113.7(5) . . . . ?
C45 N4 C46 C51 66.5(5) . . . . ?
C45 C40 C41 C36 -178.0(3) . . . . ?
C45 C40 C41 C42 -64.3(4) . . . . ?
C46 N4 C44 O16 3.2(6) . . . . ?
C46 N4 C44 C39 -176.5(3) . . . . ?
C46 N4 C45 O15 -5.0(7) . . . . ?
C46 N4 C45 C40 177.2(3) . . . . ?
C46 C47 C48 C49 -2.5(9) . . . . ?
C47 C46 C51 C50 0.5(6) . . . . ?
C47 C48 C49 C4M 170.9(7) . . . . ?
C47 C48 C49 C50 0.9(9) . . . . ?
C48 C49 C50 C51 1.3(7) . . . . ?
C48 C49 C50 C52 177.8(5) . . . . ?
C49 C50 C51 C46 -2.0(6) . . . . ?
C49 C50 C52 O7 -170.0(4) . . . . ?
C49 C50 C52 O8 9.9(6) . . . . ?
C51 C46 C47 C48 1.8(7) . . . . ?
C51 C50 C52 O7 6.5(5) . . . . ?
C51 C50 C52 O8 -173.6(4) . . . . ?
C52 C50 C51 C46 -178.6(3) . . . . ?
C15S N4S C14S O5S -15.3(17) . . . . ?
C15S N4S C14S C13S 169.3(11) . . . . ?
C19S N5S C18S O6S 177.7(14) . . . . ?
C19S N5S C18S C17S -3(2) . . . . ?
C20S N5S C18S O6S -1.7(17) . . . . ?
C20S N5S C18S C17S 177.9(13) . . . . ?
C13T N4T C14T O5T -31.6(18) . . . . ?
C13T N4T C14T C15T 167.1(15) . . . . ?
C16T N4T C14T O5T 171.5(12) . . . . ?
C16T N4T C14T C15T 10.2(15) . . . . ?
O4T C10T N3T C12T 12(3) . . . . ?
O4T C10T N3T C11T -178.5(18) . . . . ?
C9T C10T N3T C12T -165.4(16) . . . . ?
C9T C10T N3T C11T 5(2) . . . . ?
O3T C6T N2T C5T -1.5(15) . . . . ?
O3T C6T N2T C7T -178.9(9) . . . . ?
C8T C6T N2T C5T -179.1(12) . . . . ?
C8T C6T N2T C7T 3.6(18) . . . . ?
C19T N5T C18T O6T -162.8(17) . . . . ?
C19T N5T C18T C20T -3(2) . . . . ?
C17T N5T C18T O6T 12(2) . . . . ?
C17T N5T C18T C20T 171.5(17) . . . . ?
C21S C22S N8S C24S 169.7(19) . . . . ?
C21S C22S N8S C23S -21(4) . . . . ?
O8S C22S N8S C24S -4(3) . . . . ?
O8S C22S N8S C23S 166(2) . . . . ?
C3A C2A C7A C6A 3(2) . . . . ?
C2A C3A C4A N1 172.5(12) . . . . ?
C2A C3A C4A C5A 1(2) . . . . ?
C2A C7A C6A C5A -2(3) . . . . ?
C4A N1 C8 O9 0.7(12) . . . . ?
C4A N1 C8 C10 -178.2(9) . . . . ?
C4A N1 C9 O10 -5.2(10) . . . . ?
C4A N1 C9 C11 177.4(8) . . . . ?
C4A C5A C6A C7A 1(3) . . . . ?
C4A C3A C2A C1 -175.9(11) . . . . ?
C4A C3A C2A C7A -3(2) . . . . ?
C6A C5A C4A N1 -171.7(15) . . . . ?
C6A C5A C4A C3A 0(2) . . . . ?
C2M C23 C24 C25 168.8(16) . . . . ?
C2M C23 C24 C26 -8.3(17) . . . . ?
